data_4135221
loop_
_publ_author_name
'Lockyer, Selena J.'
'Nawaz, Selina'
'Brookfield, Adam'
'Fielding, Alistair J.'
'Vitorica-Yrezabal, Inigo J'
'Timco, Grigore A.'
'Burton, Neil A.'
'Bowen, Alice M.'
'Winpenny, Richard E. P.'
'McInnes, Eric J. L.'

_publ_section_title
;
 Conformational flexibility of hybrid [3]- and [4]-rotaxanes.
;
_journal_name_full 'Journal of the American Chemical Society'
_journal_paper_doi 10.1021/jacs.0c06547
_journal_year 2020
_chemical_absolute_configuration unk
_chemical_formula_moiety '2(C80 H144 Cr7 F8 Ni O32), C64 H100 Cr F N4 Ni2 O13 S2'
_chemical_formula_sum 'C224 H388 Cr15 F17 N4 Ni4 O77 S2'
_chemical_formula_weight 5771.32
_space_group_crystal_system orthorhombic
_space_group_IT_number 19
_space_group_name_Hall 'P 2ac 2ab'
_space_group_name_H-M_alt 'P 21 21 21'
_atom_sites_solution_hydrogens geom
_atom_sites_solution_primary dual
_audit_creation_date 2019-05-23
_audit_creation_method
;
Olex2 1.2
(compiled 2018.05.29 svn.r3508 for OlexSys, GUI svn.r5506)
;
_cell_angle_alpha 90
_cell_angle_beta 90
_cell_angle_gamma 90
_cell_formula_units_Z 4
_cell_length_a 30.2999(14)
_cell_length_b 32.5605(13)
_cell_length_c 34.8099(18)
_cell_measurement_reflns_used 11803
_cell_measurement_temperature 150.00(10)
_cell_measurement_theta_max 33.5550
_cell_measurement_theta_min 1.8460
_cell_volume 34343(3)
_computing_cell_refinement 'CrysAlisPro 1.171.39.27b (Rigaku OD, 2015)'
_computing_data_collection 'CrysAlisPro 1.171.39.27b (Rigaku OD, 2015)'
_computing_data_reduction 'CrysAlisPro 1.171.39.27b (Rigaku OD, 2015)'
_computing_molecular_graphics 'Olex2 (Dolomanov et al., 2009)'
_computing_publication_material 'Olex2 (Dolomanov et al., 2009)'
_computing_structure_refinement 'ShelXL (Sheldrick, 2015)'
_computing_structure_solution 'ShelXT (Sheldrick, 2015)'
_diffrn_ambient_temperature 150.00(10)
_diffrn_measured_fraction_theta_full 0.179
_diffrn_measured_fraction_theta_max 0.999
_diffrn_measurement_details
;
List of Runs (angles in degrees, time in seconds):

  # Type    Start    End  Width  t~exp~   \w     \q     \k     \f   Frames
--------------------------------------------------------------------------
  1  \w    -75.00 -48.00   1.00    7.12    --    5.00  17.00-163.00   27
  2  \w     17.00  44.00   1.00    7.12    --  -34.00 -17.00  27.00   27
  3  \w    -17.00   8.00   1.00    7.12    --  -34.00 -17.00  27.00   25
  4  \w    -19.00   6.00   1.00    7.12    --    5.00 -17.00  27.00   25
  5  \w   -122.00  -7.00   1.00    7.12    --  -34.00 -76.00-120.00  115
  6  \w   -122.00  -5.00   1.00    7.12    --  -34.00 -38.00 -60.00  117
  7  \w    -58.00  32.00   1.00    7.12    --  -34.00  57.00   0.00   90
  8  \w    -23.00   4.00   1.00    7.12    --  -34.00  57.00 -60.00   27
;
_diffrn_measurement_device 'four-circle diffractometer'
_diffrn_measurement_device_type 'XtaLAB AFC11 (RINC): Kappa single'
_diffrn_measurement_method '\w scans'
_diffrn_radiation_type CuK\a
_diffrn_radiation_wavelength 1.54184
_diffrn_reflns_av_R_equivalents 0.0943
_diffrn_reflns_av_unetI/netI 0.0930
_diffrn_reflns_Laue_measured_fraction_full 0.179
_diffrn_reflns_Laue_measured_fraction_max 0.999
_diffrn_reflns_limit_h_max 19
_diffrn_reflns_limit_h_min -20
_diffrn_reflns_limit_k_max 21
_diffrn_reflns_limit_k_min -21
_diffrn_reflns_limit_l_max 23
_diffrn_reflns_limit_l_min -23
_diffrn_reflns_number 40232
_diffrn_reflns_point_group_measured_fraction_full 0.171
_diffrn_reflns_point_group_measured_fraction_max 0.999
_diffrn_reflns_theta_full 67.684
_diffrn_reflns_theta_max 30.924
_diffrn_reflns_theta_min 1.858
_exptl_absorpt_coefficient_mu 4.676
_exptl_absorpt_correction_T_max 1.00000
_exptl_absorpt_correction_T_min 0.56342
_exptl_absorpt_correction_type multi-scan
_exptl_absorpt_process_details
;
CrysAlisPro 1.171.39.27b (Rigaku Oxford Diffraction, 2015)
Empirical absorption correction using spherical harmonics,
 implemented in SCALE3 ABSPACK scaling algorithm.
;
_exptl_crystal_colour 'clear light green'
_exptl_crystal_colour_lustre clear
_exptl_crystal_colour_modifier light
_exptl_crystal_colour_primary green
_exptl_crystal_density_diffrn 1.116
_exptl_crystal_description needle
_exptl_crystal_F_000 12132
_exptl_crystal_size_max 0.25
_exptl_crystal_size_mid 0.08
_exptl_crystal_size_min 0.08
_refine_diff_density_max 0.697
_refine_diff_density_min -0.517
_refine_diff_density_rms 0.122
_refine_ls_abs_structure_details
;
 Flack x determined using 3351 quotients [(I+)-(I-)]/[(I+)+(I-)]
 (Parsons, Flack and Wagner, Acta Cryst. B69 (2013) 249-259).
;
_refine_ls_abs_structure_Flack 0.205(8)
_refine_ls_extinction_method none
_refine_ls_goodness_of_fit_ref 1.888
_refine_ls_hydrogen_treatment constr
_refine_ls_matrix_type full
_refine_ls_number_parameters 1420
_refine_ls_number_reflns 10652
_refine_ls_number_restraints 10842
_refine_ls_restrained_S_all 1.432
_refine_ls_R_factor_all 0.1921
_refine_ls_R_factor_gt 0.1808
_refine_ls_shift/su_max 0.004
_refine_ls_shift/su_mean 0.000
_refine_ls_structure_factor_coef Fsqd
_refine_ls_weighting_details 'w=1/[\s^2^(Fo^2^)+(0.2000P)^2^] where P=(Fo^2^+2Fc^2^)/3'
_refine_ls_weighting_scheme calc
_refine_ls_wR_factor_gt 0.4311
_refine_ls_wR_factor_ref 0.4414
_reflns_Friedel_coverage 0.816
_reflns_Friedel_fraction_full 0.163
_reflns_Friedel_fraction_max 0.999
_reflns_number_gt 8991
_reflns_number_total 10652
_reflns_threshold_expression 'I > 2\s(I)'
_cod_data_source_file ja0c06547_si_002.cif
_cod_data_source_block rrepw187
_cod_database_code 4135221
_shelxl_version_number 2014/6
_shelx_space_group_comment
;
The symmetry employed for this shelxl refinement is uniquely defined
by the following loop, which should always be used as a source of
symmetry information in preference to the above space-group names.
They are only intended as comments.
;
_shelx_estimated_absorpt_t_max 0.706
_shelx_estimated_absorpt_t_min 0.388
_olex2_refinement_description
;
1. Fixed Uiso
 At 1.2 times of:
  All C(H) groups, All C(H,H) groups, All N(H,H) groups
 At 1.5 times of:
  All C(H,H,H) groups
2. Restrained distances
 C8-C1
 2.4 with sigma of 0.02
 O2-C9 = O2-C1O
 1.436 with sigma of 0.002
 O2-C1G = O2-C1N
 2.375 with sigma of 0.002
 C9-C1G = C1N-C1O
 1.532 with sigma of 0.002
 C9-C1N = C1G-C1O
 2.38 with sigma of 0.002
 C1G-C1N
 1.536 with sigma of 0.002
 C2_73-C1_73
 C2_74-C1_74
 C2_75-C1_75
 C2_76-C1_76
 C2_77-C1_77
 C2_78-C1_78
 C2_79-C1_79
 C2_80-C1_80
 C2_81-C1_81
 C2_82-C1_82
 C2_83-C1_83
 C2_84-C1_84
 C2_85-C1_85
 C2_86-C1_86
 C2_87-C1_87
 C2_88-C1_88
 C2_89-C1_89
 C2_90-C1_90
 C2_92-C1_92
 C2_93-C1_93
 C2_94-C1_94
 C2_95-C1_95
 C2_96-C1_96
 C2_97-C1_97
 C2_98-C1_98
 C2_99-C1_99
 C2_100-C1_100
 C2_101-C1_101
 C2_102-C1_102
 C2_103-C1_103
 C2_104-C1_104
 C2_105-C1_105
 C2_106-C1_106
 C2_107-C1_107
 C2_108-C1_108
 C2_109-C1_109
 C2_110-C1_110
 C2_91-C1_91
 1.54 with sigma of 0.02
 C1M-C1C
 1.45 with sigma of 0.02
 C2-C17
 2.4 with sigma of 0.02
 C1M-C17
 1.54 with sigma of 0.02
 N1-C7
 2.4 with sigma of 0.02
 C1I-C18 \\sim C18-C1L
 with sigma of 0.002
 C1E-Ni18 \\sim Ni18-C1A
 with sigma of 0.02
 C1B-C1M \\sim C1M-C1D
 with sigma of 0.02
 C2-C14 \\sim C1M-C1C \\sim C1H-C18 \\sim C7-C1
 with sigma of 0.002
 N9-C17 \\sim N9-C2 \\sim N1-C8 \\sim N1-C1
 with sigma of 0.002
 C1M-C17 \\sim C8-C18
 with sigma of 0.002
3. Restrained planarity
 O2_73, C1_73, O1_73, C2_73
 O2_74, C1_74, O1_74, C2_74
 O2_75, C1_75, O1_75, C2_75
 O2_76, C1_76, O1_76, C2_76
 O2_77, C1_77, O1_77, C2_77
 O2_78, C1_78, O1_78, C2_78
 O2_79, C1_79, O1_79, C2_79
 O2_80, C1_80, O1_80, C2_80
 O2_81, C1_81, O1_81, C2_81
 O2_82, C1_82, O1_82, C2_82
 O2_83, C1_83, O1_83, C2_83
 O2_84, C1_84, O1_84, C2_84
 O2_85, C1_85, O1_85, C2_85
 O2_86, C1_86, O1_86, C2_86
 O2_87, C1_87, O1_87, C2_87
 O2_88, C1_88, O1_88, C2_88
 O2_89, C1_89, O1_89, C2_89
 O2_90, C1_90, O1_90, C2_90
 O2_92, C1_92, O1_92, C2_92
 O2_93, C1_93, O1_93, C2_93
 O2_94, C1_94, O1_94, C2_94
 O2_95, C1_95, O1_95, C2_95
 O2_96, C1_96, O1_96, C2_96
 O2_97, C1_97, O1_97, C2_97
 O2_98, C1_98, O1_98, C2_98
 O2_99, C1_99, O1_99, C2_99
 O2_100, C1_100, O1_100, C2_100
 O2_101, C1_101, O1_101, C2_101
 O2_102, C1_102, O1_102, C2_102
 O2_103, C1_103, O1_103, C2_103
 O2_104, C1_104, O1_104, C2_104
 O2_105, C1_105, O1_105, C2_105
 O2_106, C1_106, O1_106, C2_106
 O2_107, C1_107, O1_107, C2_107
 O2_108, C1_108, O1_108, C2_108
 O2_109, C1_109, O1_109, C2_109
 O2_110, C1_110, O1_110, C2_110
 O2_91, C1_91, O1_91, C2_91
 with sigma of 0.1
 C18, C1H, C1I, C1L, C1K, N4, C1J
 with sigma of 0.1
 C1A, C1B, C1C, C1D, C1E, N3, C1M
 with sigma of 0.1
 C1, C7, C0AA, C6, C5, C4, C3
 with sigma of 0.1
4. Uiso/Uaniso restraints and constraints
O2 \\sim C9 \\sim C1G \\sim C1N \\sim C1O: within 2A with sigma of 0.01 and
sigma for terminal atoms of 0.02
C5_73 \\sim C4_73 \\sim C3_73 \\sim C2_73 \\sim C5_74 \\sim C4_74 \\sim C3_74
\\sim C2_74 \\sim C5_75 \\sim C4_75 \\sim C3_75 \\sim C2_75 \\sim C5_76 \\sim
C4_76 \\sim C3_76 \\sim C2_76 \\sim C5_77 \\sim C4_77 \\sim C3_77 \\sim C2_77
\\sim C5_78 \\sim C4_78 \\sim C3_78 \\sim C2_78 \\sim C5_79 \\sim C4_79 \\sim
C3_79 \\sim C2_79 \\sim C5_80 \\sim C4_80 \\sim C3_80 \\sim C2_80 \\sim C5_81
\\sim C4_81 \\sim C3_81 \\sim C2_81 \\sim C5_82 \\sim C4_82 \\sim C3_82 \\sim
C2_82 \\sim C5_83 \\sim C4_83 \\sim C3_83 \\sim C2_83 \\sim C5_84 \\sim C4_84
\\sim C3_84 \\sim C2_84 \\sim C5_85 \\sim C4_85 \\sim C3_85 \\sim C2_85 \\sim
C5_86 \\sim C4_86 \\sim C3_86 \\sim C2_86 \\sim C5_87 \\sim C4_87 \\sim C3_87
\\sim C2_87 \\sim C5_88 \\sim C4_88 \\sim C3_88 \\sim C2_88 \\sim C5_89 \\sim
C4_89 \\sim C3_89 \\sim C2_89 \\sim C5_90 \\sim C4_90 \\sim C3_90 \\sim C2_90
\\sim C5_92 \\sim C4_92 \\sim C3_92 \\sim C2_92 \\sim C5_93 \\sim C4_93 \\sim
C3_93 \\sim C2_93 \\sim C5_94 \\sim C4_94 \\sim C3_94 \\sim C2_94 \\sim C5_95
\\sim C4_95 \\sim C3_95 \\sim C2_95 \\sim C5_96 \\sim C4_96 \\sim C3_96 \\sim
C2_96 \\sim C5_97 \\sim C4_97 \\sim C3_97 \\sim C2_97 \\sim C5_98 \\sim C4_98
\\sim C3_98 \\sim C2_98 \\sim C5_99 \\sim C4_99 \\sim C3_99 \\sim C2_99 \\sim
C5_100 \\sim C4_100 \\sim C3_100 \\sim C2_100 \\sim C5_101 \\sim C4_101 \\sim
C3_101 \\sim C2_101 \\sim C5_102 \\sim C4_102 \\sim C3_102 \\sim C2_102 \\sim
C5_103 \\sim C4_103 \\sim C3_103 \\sim C2_103 \\sim C5_104 \\sim C4_104 \\sim
C3_104 \\sim C2_104 \\sim C5_105 \\sim C4_105 \\sim C3_105 \\sim C2_105 \\sim
C5_106 \\sim C4_106 \\sim C3_106 \\sim C2_106 \\sim C5_107 \\sim C4_107 \\sim
C3_107 \\sim C2_107 \\sim C5_108 \\sim C4_108 \\sim C3_108 \\sim C2_108 \\sim
C5_109 \\sim C4_109 \\sim C3_109 \\sim C2_109 \\sim C5_110 \\sim C4_110 \\sim
C3_110 \\sim C2_110 \\sim C5_91 \\sim C4_91 \\sim C3_91 \\sim C2_91: within 2A
with sigma of 0.01 and sigma for terminal atoms of 0.02
C1_91 \\sim C2_91: within 2A with sigma of 0.005 and sigma for terminal atoms
of 0.01
C1_75 \\sim C2_75: within 2A with sigma of 0.005 and sigma for terminal atoms
of 0.01
N4 \\sim C1K \\sim C1H \\sim C1L \\sim C1I \\sim C1J: within 2A with sigma of
0.01 and sigma for terminal atoms of 0.02
C18 \\sim C8 \\sim N1 \\sim C1: within 2A with sigma of 0.01 and sigma for
terminal atoms of 0.02
C7 \\sim C6 \\sim C5 \\sim C4 \\sim C3 \\sim C0AA: within 2A with sigma of 0.01
and sigma for terminal atoms of 0.02
C12 \\sim C13 \\sim C11 \\sim C10 \\sim C15 \\sim C14: within 2A with sigma of
0.01 and sigma for terminal atoms of 0.02
C2 \\sim C14: within 2A with sigma of 0.01 and sigma for terminal atoms of 0.02
N9 \\sim C1M \\sim C1C \\sim C1D \\sim C1E \\sim N3 \\sim C1A \\sim C1B: within
2A with sigma of 0.005 and sigma for terminal atoms of 0.01
N9 \\sim C17 \\sim C1M \\sim C2: within 2A with sigma of 0.01 and sigma for
terminal atoms of 0.02
O1_99 \\sim C1_99 \\sim O2_99: within 2A with sigma of 0.01 and sigma for
terminal atoms of 0.02
C1_86 \\sim O2_86 \\sim O1_86 \\sim C2_86: within 2A with sigma of 0.01 and
sigma for terminal atoms of 0.02
C1_109 \\sim C2_109 \\sim C4_109 \\sim C5_109 \\sim C3_109 \\sim O1_109 \\sim
O2_109: within 2A with sigma of 0.01 and sigma for terminal atoms of 0.02
C2_94 \\sim C5_94 \\sim C3_94 \\sim C4_94 \\sim C1_94 \\sim O2_94 \\sim O1_94:
within 2A with sigma of 0.01 and sigma for terminal atoms of 0.02
5. Rigid body (RIGU) restrains
 N4, C1J, C1H, C1L, C1K, C1I, C18, C8, N1, C1, C7, C6, C0AA, C3, C5, C4, S3, C19
 with sigma for 1-2 distances of 0.004 and sigma for 1-3 distances of 0.004
 N3, C1E, C1D, C1A, C1B, C1C, C1M, C17, N9, C2, C14, C13, C12, C11, C10, C15,
 S2, C16
 with sigma for 1-2 distances of 0.004 and sigma for 1-3 distances of 0.004
6. Same fragment restrains
{O1_74, O2_74, C1_74, C2_74, C3_74, C4_74, C5_74}
{O1_75, O2_75, C1_75, C2_75, C3_75, C4_75, C5_75}
{O1_76, O2_76, C1_76, C2_76, C3_76, C4_76, C5_76}
{O1_77, O2_77, C1_77, C2_77, C3_77, C4_77, C5_77}
{O1_78, O2_78, C1_78, C2_78, C3_78, C4_78, C5_78}
{O1_79, O2_79, C1_79, C2_79, C3_79, C4_79, C5_79}
{O1_80, O2_80, C1_80, C2_80, C3_80, C4_80, C5_80}
{O1_81, O2_81, C1_81, C2_81, C3_81, C4_81, C5_81}
{O1_82, O2_82, C1_82, C2_82, C3_82, C4_82, C5_82}
{O1_83, O2_83, C1_83, C2_83, C3_83, C4_83, C5_83}
{O1_84, O2_84, C1_84, C2_84, C3_84, C4_84, C5_84}
{O1_85, O2_85, C1_85, C2_85, C3_85, C4_85, C5_85}
{O1_86, O2_86, C1_86, C2_86, C3_86, C4_86, C5_86}
{O1_87, O2_87, C1_87, C2_87, C3_87, C4_87, C5_87}
{O1_88, O2_88, C1_88, C2_88, C3_88, C4_88, C5_88}
{O1_89, O2_89, C1_89, C2_89, C3_89, C4_89, C5_89}
{O1_90, O2_90, C1_90, C2_90, C3_90, C4_90, C5_90}
{O1_92, O2_92, C1_92, C2_92, C3_92, C4_92, C5_92}
{O1_93, O2_93, C1_93, C2_93, C3_93, C4_93, C5_93}
{O1_94, O2_94, C1_94, C2_94, C3_94, C4_94, C5_94}
{O1_95, O2_95, C1_95, C2_95, C3_95, C4_95, C5_95}
{O1_96, O2_96, C1_96, C2_96, C3_96, C4_96, C5_96}
{O1_97, O2_97, C1_97, C2_97, C3_97, C4_97, C5_97}
{O1_98, O2_98, C1_98, C2_98, C3_98, C4_98, C5_98}
{O1_99, O2_99, C1_99, C2_99, C3_99, C4_99, C5_99}
{O1_100, O2_100, C1_100, C2_100, C3_100, C4_100, C5_100}
{O1_101, O2_101, C1_101, C2_101, C3_101, C4_101, C5_101}
{O1_102, O2_102, C1_102, C2_102, C3_102, C4_102, C5_102}
{O1_103, O2_103, C1_103, C2_103, C3_103, C4_103, C5_103}
{O1_104, O2_104, C1_104, C2_104, C3_104, C4_104, C5_104}
{O1_105, O2_105, C1_105, C2_105, C3_105, C4_105, C5_105}
{O1_106, O2_106, C1_106, C2_106, C3_106, C4_106, C5_106}
{O1_107, O2_107, C1_107, C2_107, C3_107, C4_107, C5_107}
{O1_108, O2_108, C1_108, C2_108, C3_108, C4_108, C5_108}
{O1_109, O2_109, C1_109, C2_109, C3_109, C4_109, C5_109}
{O1_110, O2_110, C1_110, C2_110, C3_110, C4_110, C5_110}
{O1_91, O2_91, C1_91, C2_91, C3_91, C4_91, C5_91}
as
{O1_73, O2_73, C1_73, C2_73, C3_73, C4_73, C5_73} sigma for 1-2: 0.02 1-3: 0.04
7.a Secondary CH2 refined with riding coordinates:
 N1(H1A,H1B), C2(H2A,H2B), C1(H1C,H1D), C8(H8A,H8B), N9(H9A,H9B), C17(H17A,
 H17B), C18(H18A,H18B), C1M(H1MA,H1MB), C9(H9C,H9D), C1G(H1GA,H1GB), C1N(H1NA,
 H1NB), C1O(H1OA,H1OB)
7.b Me refined with riding coordinates:
 C16(H16A,H16B,H16C), C19(H19A,H19B,H19C), C3(H3A,H3B,H3C), C4(H4A,H4B,H4C),
 C5(H5A,H5B,H5C), C3(H3A,H3B,H3C), C4(H4A,H4B,H4C), C5(H5A,H5B,H5C), C3(H3A,H3B,
 H3C), C4(H4A,H4B,H4C), C5(H5A,H5B,H5C), C3(H3A,H3B,H3C), C4(H4A,H4B,H4C),
 C5(H5A,H5B,H5C), C3(H3A,H3B,H3C), C4(H4A,H4B,H4C), C5(H5A,H5B,H5C), C3(H3A,H3B,
 H3C), C4(H4A,H4B,H4C), C5(H5A,H5B,H5C), C3(H3A,H3B,H3C), C4(H4A,H4B,H4C),
 C5(H5A,H5B,H5C), C3(H3A,H3B,H3C), C4(H4A,H4B,H4C), C5(H5A,H5B,H5C), C3(H3A,H3B,
 H3C), C4(H4A,H4B,H4C), C5(H5A,H5B,H5C), C3(H3A,H3B,H3C), C4(H4A,H4B,H4C),
 C5(H5A,H5B,H5C), C3(H3A,H3B,H3C), C4(H4A,H4B,H4C), C5(H5A,H5B,H5C), C3(H3A,H3B,
 H3C), C4(H4A,H4B,H4C), C5(H5A,H5B,H5C), C3(H3A,H3B,H3C), C4(H4A,H4B,H4C),
 C5(H5A,H5B,H5C), C3(H3A,H3B,H3C), C4(H4A,H4B,H4C), C5(H5A,H5B,H5C), C3(H3A,H3B,
 H3C), C4(H4A,H4B,H4C), C5(H5A,H5B,H5C), C3(H3A,H3B,H3C), C4(H4A,H4B,H4C),
 C5(H5A,H5B,H5C), C3(H3A,H3B,H3C), C4(H4A,H4B,H4C), C5(H5A,H5B,H5C), C3(H3A,H3B,
 H3C), C4(H4A,H4B,H4C), C5(H5A,H5B,H5C), C3(H3A,H3B,H3C), C4(H4A,H4B,H4C),
 C5(H5A,H5B,H5C), C3(H3A,H3B,H3C), C4(H4A,H4B,H4C), C5(H5A,H5B,H5C), C3(H3A,H3B,
 H3C), C4(H4A,H4B,H4C), C5(H5A,H5B,H5C), C3(H3A,H3B,H3C), C4(H4A,H4B,H4C),
 C5(H5A,H5B,H5C), C3(H3A,H3B,H3C), C4(H4A,H4B,H4C), C5(H5A,H5B,H5C), C3(H3A,H3B,
 H3C), C4(H4A,H4B,H4C), C5(H5A,H5B,H5C), C3(H3A,H3B,H3C), C4(H4A,H4B,H4C),
 C5(H5A,H5B,H5C), C3(H3A,H3B,H3C), C4(H4A,H4B,H4C), C5(H5A,H5B,H5C), C3(H3A,H3B,
 H3C), C4(H4A,H4B,H4C), C5(H5A,H5B,H5C), C3(H3A,H3B,H3C), C4(H4A,H4B,H4C),
 C5(H5A,H5B,H5C), C3(H3A,H3B,H3C), C4(H4A,H4B,H4C), C5(H5A,H5B,H5C), C3(H3A,H3B,
 H3C), C4(H4A,H4B,H4C), C5(H5A,H5B,H5C), C3(H3A,H3B,H3C), C4(H4A,H4B,H4C),
 C5(H5A,H5B,H5C), C3(H3A,H3B,H3C), C4(H4A,H4B,H4C), C5(H5A,H5B,H5C), C3(H3A,H3B,
 H3C), C4(H4A,H4B,H4C), C5(H5A,H5B,H5C), C3(H3A,H3B,H3C), C4(H4A,H4B,H4C),
 C5(H5A,H5B,H5C), C3(H3A,H3B,H3C), C4(H4A,H4B,H4C), C5(H5A,H5B,H5C), C3(H3A,H3B,
 H3C), C4(H4A,H4B,H4C), C5(H5A,H5B,H5C), C3(H3A,H3B,H3C), C4(H4A,H4B,H4C),
 C5(H5A,H5B,H5C), C3(H3A,H3B,H3C), C4(H4A,H4B,H4C), C5(H5A,H5B,H5C)
7.c Aromatic/amide H refined with riding coordinates:
 C0AA(H0AA), C3(H3), C5(H5), C6(H6), C10(H10), C12(H12), C13(H13), C15(H15),
 C1A(H1AA), C1B(H1BA), C1D(H1DA), C1E(H1E), C1I(H1I), C1J(H1J), C1K(H1K),
 C1L(H1L)
7.d Fitted hexagon refined as free rotating group:
 C0AA(C3,C4,C5,C6,C7), C10(C11,C12,C13,C14,C15), C1A(C1B,C1C,C1D,C1E,N3),
 C1H(C1I,C1J,N4,C1K,C1L)
;
_olex2_submission_special_instructions 'No special instructions were received'
_oxdiff_exptl_absorpt_empirical_details
;
Empirical correction (ABSPACK) includes:
- Absorption correction using spherical harmonics
- Frame scaling
;

loop_
_space_group_symop_operation_xyz
'x, y, z'
'-x+1/2, -y, z+1/2'
'-x, y+1/2, -z+1/2'
'x+1/2, -y+1/2, -z'

loop_
_atom_site_label
_atom_site_type_symbol
_atom_site_fract_x
_atom_site_fract_y
_atom_site_fract_z
_atom_site_U_iso_or_equiv
_atom_site_adp_type
_atom_site_occupancy
_atom_site_site_symmetry_order
_atom_site_calc_flag
_atom_site_refinement_flags_posn
_atom_site_refinement_flags_adp
_atom_site_refinement_flags_occupancy
_atom_site_disorder_assembly
_atom_site_disorder_group
Cr1 Cr -0.7142(5) -0.6089(5) -0.8388(6) 0.240(8) Uani 1 1 d . . . . .
Cr2 Cr -0.8338(5) -0.4533(7) -0.8537(6) 0.271(11) Uani 1 1 d . . . . .
Cr3 Cr -0.7993(5) -0.5512(6) -0.8705(5) 0.236(8) Uani 1 1 d . . . . .
Cr4 Cr -0.8156(7) -0.3832(5) -0.7816(8) 0.322(13) Uani 1 1 d . . . . .
Ni5 Ni -0.6378(6) -0.5930(4) -0.7744(6) 0.251(8) Uani 1 1 d . . . . .
Cr6 Cr -0.7633(7) -0.3862(5) -0.6946(6) 0.269(10) Uani 1 1 d . . . . .
Cr7 Cr -0.6922(7) -0.4542(6) -0.6561(5) 0.250(8) Uani 1 1 d . . . . .
Cr8 Cr -0.6352(6) -0.5310(6) -0.6934(5) 0.241(8) Uani 1 1 d . . . . .
F1 F -0.7186(18) -0.4179(17) -0.6972(14) 0.229(19) Uiso 1 1 d . . . . .
F2 F -0.6501(15) -0.5431(15) -0.7451(13) 0.215(17) Uiso 1 1 d . . . . .
F3 F -0.7000(15) -0.5909(13) -0.7896(12) 0.192(15) Uiso 1 1 d . . . . .
F4 F -0.6898(18) -0.4988(17) -0.6825(14) 0.235(19) Uiso 1 1 d . . . . .
F5 F -0.8146(15) -0.5059(15) -0.8397(13) 0.209(17) Uiso 1 1 d . . . . .
F6 F -0.7951(15) -0.4112(15) -0.7363(12) 0.196(16) Uiso 1 1 d . . . . .
F7 F -0.7431(13) -0.5579(12) -0.8501(10) 0.168(14) Uiso 1 1 d . . . . .
F8 F -0.7915(15) -0.4274(13) -0.8151(12) 0.199(16) Uiso 1 1 d . . . . .
Cr9 Cr -0.8649(4) -0.9295(4) -0.8500(4) 0.179(5) Uani 1 1 d . . . . .
Cr10 Cr -0.8733(5) -0.8758(5) -0.9331(4) 0.205(7) Uani 1 1 d . . . . .
Cr11 Cr -0.6693(5) -1.0084(4) -1.0157(4) 0.193(6) Uani 1 1 d . . . . .
Cr12 Cr -0.6760(6) -1.0775(4) -0.9435(4) 0.208(7) Uani 1 1 d . . . . .
Ni13 Ni -0.8099(4) -1.0131(4) -0.8187(4) 0.182(5) Uani 1 1 d . . . . .
Cr14 Cr -0.7194(5) -0.9196(5) -1.0412(4) 0.200(6) Uani 1 1 d . . . . .
Cr15 Cr -0.7335(4) -1.0773(4) -0.8583(4) 0.175(5) Uani 1 1 d . . . . .
Cr16 Cr -0.8083(5) -0.8652(5) -1.0092(5) 0.213(7) Uani 1 1 d . . . . .
F9 F -0.7820(13) -1.0366(12) -0.8632(10) 0.173(14) Uiso 1 1 d . . . . .
F10 F -0.7731(12) -0.9160(10) -1.0193(9) 0.150(12) Uiso 1 1 d . . . . .
F11 F -0.7013(13) -0.9576(12) -0.9994(10) 0.177(14) Uiso 1 1 d . . . . .
F12 F -0.8180(12) -0.8764(10) -0.9564(9) 0.148(12) Uiso 1 1 d . . . . .
F13 F -0.7073(13) -1.0483(12) -0.8962(11) 0.178(14) Uiso 1 1 d . . . . .
F15 F -0.7011(13) -1.0353(12) -0.9754(10) 0.175(14) Uiso 1 1 d . . . . .
F17 F -0.8609(12) -0.9232(12) -0.9044(11) 0.169(14) Uiso 1 1 d . . . . .
F18 F -0.8108(12) -0.9649(11) -0.8476(9) 0.163(14) Uiso 1 1 d . . . . .
Cr17 Cr -0.9932(4) -1.2092(3) -1.0653(4) 0.168(5) Uani 1 1 d . . . . .
Ni18 Ni -0.9512(3) -1.1129(3) -1.0428(3) 0.123(4) Uani 1 1 d D . . . .
Ni19 Ni -1.0449(3) -1.1222(3) -1.1001(3) 0.125(4) Uani 1 1 d . . . . .
S2 S -0.5928(11) -0.8591(10) -0.8381(9) 0.269(13) Uiso 1 1 d . U . . .
S3 S -1.4100(14) -0.9113(12) -1.3399(12) 0.339(18) Uiso 1 1 d . U . . .
F19 F -0.9958(13) -1.1509(12) -1.0697(10) 0.178(15) Uiso 1 1 d . . . . .
N1 N -1.2480(17) -1.0114(15) -1.2477(17) 0.34(3) Uiso 1 1 d D U . . .
H1A H -1.2484 -1.0164 -1.2734 0.404 Uiso 1 1 calc R . . . .
H1B H -1.2659 -1.0302 -1.2362 0.404 Uiso 1 1 calc R . . . .
C2 C -0.7501(16) -0.9322(13) -0.921(2) 0.219(16) Uiso 1 1 d D U . . .
H2A H -0.7760 -0.9231 -0.9058 0.262 Uiso 1 1 calc R . . . .
H2B H -0.7518 -0.9209 -0.9474 0.262 Uiso 1 1 calc R . . . .
C1 C -1.2652(18) -0.9702(16) -1.2405(16) 0.34(3) Uiso 1 1 d D U . . .
H1C H -1.2410 -0.9499 -1.2429 0.403 Uiso 1 1 calc R . . . .
H1D H -1.2769 -0.9687 -1.2140 0.403 Uiso 1 1 calc R . . . .
C0AA C -1.2870(15) -0.9309(15) -1.2947(14) 0.28(2) Uiso 1 1 d . U . . .
H0AA H -1.2577 -0.9205 -1.2941 0.337 Uiso 1 1 calc R . . . .
C3 C -1.316(2) -0.9171(16) -1.3224(13) 0.27(2) Uiso 1 1 d G U . . .
H3 H -1.3073 -0.8973 -1.3408 0.330 Uiso 1 1 calc R . . . .
C4 C -1.3593(19) -0.9323(15) -1.3233(14) 0.27(2) Uiso 1 1 d G U . . .
C5 C -1.3727(15) -0.9613(15) -1.2964(18) 0.27(2) Uiso 1 1 d G U . . .
H5 H -1.4020 -0.9717 -1.2969 0.329 Uiso 1 1 calc R . . . .
C6 C -1.3432(17) -0.9751(13) -1.2686(15) 0.28(2) Uiso 1 1 d G U . . .
H6 H -1.3524 -0.9949 -1.2502 0.333 Uiso 1 1 calc R . . . .
C7 C -1.3004(16) -0.9599(12) -1.2678(12) 0.28(2) Uiso 1 1 d DG U . . .
C8 C -1.2031(14) -1.016(2) -1.2333(15) 0.34(3) Uiso 1 1 d D U . . .
H8A H -1.1889 -0.9889 -1.2325 0.411 Uiso 1 1 calc R . . . .
H8B H -1.1863 -1.0333 -1.2518 0.411 Uiso 1 1 calc R . . . .
N9 N -0.7445(15) -0.9767(13) -0.9206(18) 0.222(15) Uiso 1 1 d D U . . .
H9A H -0.7231 -0.9840 -0.9375 0.266 Uiso 1 1 calc R . . . .
H9B H -0.7360 -0.9850 -0.8967 0.266 Uiso 1 1 calc R . . . .
C10 C -0.6750(17) -0.8936(16) -0.8453(12) 0.226(18) Uiso 1 1 d . U . . .
H10 H -0.6765 -0.8870 -0.8188 0.271 Uiso 1 1 calc R . . . .
C11 C -0.6373(14) -0.8842(14) -0.8663(16) 0.228(18) Uiso 1 1 d G U . . .
C12 C -0.6350(15) -0.8939(16) -0.9051(15) 0.235(18) Uiso 1 1 d G U . . .
H12 H -0.6092 -0.8874 -0.9194 0.283 Uiso 1 1 calc R . . . .
C13 C -0.670(2) -0.9131(17) -0.9230(11) 0.236(17) Uiso 1 1 d G U . . .
H13 H -0.6689 -0.9197 -0.9495 0.283 Uiso 1 1 calc R . . . .
C14 C -0.7082(17) -0.9226(15) -0.9020(16) 0.225(15) Uiso 1 1 d DG U . . .
C15 C -0.7104(13) -0.9128(16) -0.8632(16) 0.227(17) Uiso 1 1 d G U . . .
H15 H -0.7362 -0.9193 -0.8489 0.273 Uiso 1 1 calc R . . . .
C16 C -0.606(2) -0.8628(19) -0.7914(16) 0.18(3) Uiso 1 1 d . U . . .
H16A H -0.5833 -0.8497 -0.7758 0.271 Uiso 1 1 calc R . . . .
H16B H -0.6345 -0.8489 -0.7869 0.271 Uiso 1 1 calc R . . . .
H16C H -0.6088 -0.8918 -0.7843 0.271 Uiso 1 1 calc R . . . .
C17 C -0.7859(17) -0.9969(15) -0.9310(16) 0.221(15) Uiso 1 1 d D U . . .
H17A H -0.8058 -0.9912 -0.9091 0.266 Uiso 1 1 calc R . . . .
H17B H -0.7791 -1.0266 -0.9294 0.266 Uiso 1 1 calc R . . . .
C18 C -1.1992(16) -1.0352(17) -1.1949(12) 0.34(3) Uiso 1 1 d D U . . .
H18A H -1.2241 -1.0548 -1.1942 0.405 Uiso 1 1 calc R . . . .
H18B H -1.2078 -1.0127 -1.1773 0.405 Uiso 1 1 calc R . . . .
C19 C -1.387(3) -0.889(3) -1.377(3) 0.27(4) Uiso 1 1 d . U . . .
H19A H -1.4090 -0.8738 -1.3914 0.406 Uiso 1 1 calc R . . . .
H19B H -1.3643 -0.8692 -1.3673 0.406 Uiso 1 1 calc R . . . .
H19C H -1.3724 -0.9092 -1.3929 0.406 Uiso 1 1 calc R . . . .
C1A C -0.9141(12) -1.0602(13) -0.9794(9) 0.212(14) Uiso 1 1 d D U . . .
H1AA H -0.9412 -1.0663 -0.9668 0.254 Uiso 1 1 calc R . . . .
C1B C -0.8839(14) -1.0338(13) -0.9622(9) 0.214(14) Uiso 1 1 d DG U . . .
H1BA H -0.8904 -1.0217 -0.9380 0.256 Uiso 1 1 calc R . . . .
C1C C -0.8443(13) -1.0249(12) -0.9806(11) 0.216(13) Uiso 1 1 d DG U . . .
C1D C -0.8349(11) -1.0425(14) -1.0160(11) 0.215(14) Uiso 1 1 d DG U . . .
H1DA H -0.8078 -1.0364 -1.0286 0.258 Uiso 1 1 calc R . . . .
C1E C -0.8650(11) -1.0689(13) -1.0331(10) 0.214(14) Uiso 1 1 d DG U . . .
H1E H -0.8586 -1.0809 -1.0574 0.257 Uiso 1 1 calc R . . . .
N3 N -0.9047(11) -1.0778(12) -1.0148(9) 0.212(14) Uiso 1 1 d G U . . .
C1H C -1.1641(11) -1.0565(11) -1.1738(8) 0.210(18) Uiso 1 1 d D U . . .
C1I C -1.1223(13) -1.0602(12) -1.1899(10) 0.203(17) Uiso 1 1 d DG U . . .
H1I H -1.1165 -1.0489 -1.2145 0.244 Uiso 1 1 calc R . . . .
C1J C -1.0890(11) -1.0802(14) -1.1698(14) 0.196(17) Uiso 1 1 d G U . . .
H1J H -1.0604 -1.0827 -1.1807 0.236 Uiso 1 1 calc R . . . .
N4 N -1.0976(14) -1.0967(11) -1.1337(13) 0.189(16) Uiso 1 1 d G U . . .
C1K C -1.1394(16) -1.0930(12) -1.1177(9) 0.200(17) Uiso 1 1 d G U . . .
H1K H -1.1452 -1.1043 -1.0930 0.239 Uiso 1 1 calc R . . . .
C1L C -1.1727(12) -1.0730(13) -1.1377(8) 0.210(17) Uiso 1 1 d DG U . . .
H1L H -1.2013 -1.0705 -1.1268 0.252 Uiso 1 1 calc R . . . .
C1M C -0.8147(16) -0.9934(15) -0.9650(13) 0.220(14) Uiso 1 1 d D U . . .
H1MA H -0.7949 -0.9857 -0.9865 0.264 Uiso 1 1 calc R . . . .
H1MB H -0.8336 -0.9691 -0.9602 0.264 Uiso 1 1 calc R . . . .
O2 O -0.9921(16) -1.2710(9) -1.0659(14) 0.26(2) Uiso 1 1 d D U . . .
C9 C -1.0075(17) -1.2949(14) -1.0339(13) 0.27(2) Uiso 1 1 d D U . . .
H9C H -1.0392 -1.2895 -1.0291 0.320 Uiso 1 1 calc R . . . .
H9D H -0.9906 -1.2880 -1.0104 0.320 Uiso 1 1 calc R . . . .
C1G C -1.0003(18) -1.3400(11) -1.0449(15) 0.27(2) Uiso 1 1 d D U . . .
H1GA H -1.0261 -1.3513 -1.0588 0.327 Uiso 1 1 calc R . . . .
H1GB H -0.9944 -1.3571 -1.0219 0.327 Uiso 1 1 calc R . . . .
C1N C -0.9596(17) -1.3372(12) -1.0710(16) 0.27(2) Uiso 1 1 d D U . . .
H1NA H -0.9320 -1.3362 -1.0559 0.325 Uiso 1 1 calc R . . . .
H1NB H -0.9582 -1.3606 -1.0891 0.325 Uiso 1 1 calc R . . . .
C1O C -0.9679(18) -1.2966(14) -1.0921(12) 0.27(2) Uiso 1 1 d D U . . .
H1OA H -0.9396 -1.2835 -1.0992 0.318 Uiso 1 1 calc R . . . .
H1OB H -0.9853 -1.3014 -1.1158 0.318 Uiso 1 1 calc R . . . .
O1_73 O -0.9411(13) -1.0821(13) -1.0911(11) 0.176(17) Uiso 1 1 d D . . . .
O2_73 O -0.9988(12) -1.0820(11) -1.1286(10) 0.148(15) Uiso 1 1 d D . . . .
C1_73 C -0.9605(14) -1.0756(11) -1.1201(11) 0.18(3) Uiso 1 1 d D . . . .
C2_73 C -0.9329(16) -1.0559(16) -1.1523(13) 0.27(3) Uiso 1 1 d D U . . .
C3_73 C -0.8911(18) -1.077(2) -1.1580(19) 0.26(3) Uiso 1 1 d D U . . .
H3A_73 H -0.8743 -1.0766 -1.1340 0.394 Uiso 1 1 calc R . . . .
H3B_73 H -0.8967 -1.1054 -1.1657 0.394 Uiso 1 1 calc R . . . .
H3C_73 H -0.8742 -1.0629 -1.1781 0.394 Uiso 1 1 calc R . . . .
C4_73 C -0.925(3) -1.0113(16) -1.145(2) 0.28(3) Uiso 1 1 d D U . . .
H4A_73 H -0.9536 -0.9974 -1.1415 0.416 Uiso 1 1 calc R . . . .
H4B_73 H -0.9070 -1.0079 -1.1222 0.416 Uiso 1 1 calc R . . . .
H4C_73 H -0.9100 -0.9992 -1.1674 0.416 Uiso 1 1 calc R . . . .
C5_73 C -0.953(2) -1.060(2) -1.1916(14) 0.29(3) Uiso 1 1 d D U . . .
H5A_73 H -0.9821 -1.0466 -1.1918 0.442 Uiso 1 1 calc R . . . .
H5B_73 H -0.9338 -1.0465 -1.2105 0.442 Uiso 1 1 calc R . . . .
H5C_73 H -0.9563 -1.0889 -1.1981 0.442 Uiso 1 1 calc R . . . .
O1_74 O -0.7904(15) -0.4197(14) -0.6549(12) 0.195(19) Uiso 1 1 d D . . . .
O2_74 O -0.7525(15) -0.4751(15) -0.6389(13) 0.23(2) Uiso 1 1 d D . . . .
C1_74 C -0.7825(13) -0.4502(14) -0.6380(11) 0.18(3) Uiso 1 1 d D . . . .
C2_74 C -0.8177(15) -0.4616(15) -0.6075(13) 0.24(2) Uiso 1 1 d D U . . .
C3_74 C -0.8620(15) -0.462(2) -0.6237(18) 0.25(3) Uiso 1 1 d D U . . .
H3A_74 H -0.8689 -0.4346 -0.6342 0.370 Uiso 1 1 calc R . . . .
H3B_74 H -0.8637 -0.4824 -0.6442 0.370 Uiso 1 1 calc R . . . .
H3C_74 H -0.8834 -0.4687 -0.6035 0.370 Uiso 1 1 calc R . . . .
C4_74 C -0.815(2) -0.4334(19) -0.5739(15) 0.25(3) Uiso 1 1 d D U . . .
H4A_74 H -0.7849 -0.4337 -0.5635 0.372 Uiso 1 1 calc R . . . .
H4B_74 H -0.8226 -0.4054 -0.5820 0.372 Uiso 1 1 calc R . . . .
H4C_74 H -0.8358 -0.4425 -0.5540 0.372 Uiso 1 1 calc R . . . .
C5_74 C -0.811(2) -0.5044(16) -0.5925(17) 0.23(3) Uiso 1 1 d D U . . .
H5A_74 H -0.7816 -0.5066 -0.5811 0.338 Uiso 1 1 calc R . . . .
H5B_74 H -0.8335 -0.5104 -0.5730 0.338 Uiso 1 1 calc R . . . .
H5C_74 H -0.8138 -0.5240 -0.6137 0.338 Uiso 1 1 calc R . . . .
O1_75 O -0.6185(19) -0.5272(16) -0.6402(13) 0.25(3) Uiso 1 1 d D . . . .
O2_75 O -0.6586(18) -0.4781(16) -0.6133(15) 0.25(2) Uiso 1 1 d D . . . .
C1_75 C -0.6319(16) -0.5056(15) -0.6156(12) 0.36(3) Uiso 1 1 d D U . . .
C2_75 C -0.6114(18) -0.5140(19) -0.5755(12) 0.35(3) Uiso 1 1 d D U . . .
C3_75 C -0.582(3) -0.481(2) -0.564(2) 0.34(4) Uiso 1 1 d D U . . .
H3A_75 H -0.5973 -0.4547 -0.5665 0.511 Uiso 1 1 calc R . . . .
H3B_75 H -0.5720 -0.4852 -0.5379 0.511 Uiso 1 1 calc R . . . .
H3C_75 H -0.5561 -0.4809 -0.5816 0.511 Uiso 1 1 calc R . . . .
C4_75 C -0.590(3) -0.555(2) -0.573(2) 0.33(4) Uiso 1 1 d D U . . .
H4A_75 H -0.6117 -0.5760 -0.5809 0.489 Uiso 1 1 calc R . . . .
H4B_75 H -0.5648 -0.5558 -0.5904 0.489 Uiso 1 1 calc R . . . .
H4C_75 H -0.5807 -0.5601 -0.5468 0.489 Uiso 1 1 calc R . . . .
C5_75 C -0.647(2) -0.511(3) -0.5454(14) 0.37(4) Uiso 1 1 d D U . . .
H5A_75 H -0.6691 -0.5328 -0.5502 0.558 Uiso 1 1 calc R . . . .
H5B_75 H -0.6339 -0.5156 -0.5199 0.558 Uiso 1 1 calc R . . . .
H5C_75 H -0.6610 -0.4844 -0.5465 0.558 Uiso 1 1 calc R . . . .
O1_76 O -0.9837(18) -1.2075(14) -1.0057(13) 0.24(2) Uiso 1 1 d D . . . .
O2_76 O -0.9604(16) -1.1457(13) -0.9921(11) 0.186(18) Uiso 1 1 d D . . . .
C1_76 C -0.9719(14) -1.1804(15) -0.9852(12) 0.23(4) Uiso 1 1 d D . . . .
C2_76 C -0.969(2) -1.1908(18) -0.9420(12) 0.33(3) Uiso 1 1 d D U . . .
C3_76 C -0.937(3) -1.224(2) -0.935(2) 0.35(4) Uiso 1 1 d D U . . .
H3A_76 H -0.9085 -1.2160 -0.9466 0.518 Uiso 1 1 calc R . . . .
H3B_76 H -0.9335 -1.2279 -0.9076 0.518 Uiso 1 1 calc R . . . .
H3C_76 H -0.9476 -1.2490 -0.9473 0.518 Uiso 1 1 calc R . . . .
C4_76 C -1.013(2) -1.200(3) -0.926(2) 0.35(4) Uiso 1 1 d D U . . .
H4A_76 H -1.0328 -1.1769 -0.9312 0.518 Uiso 1 1 calc R . . . .
H4B_76 H -1.0245 -1.2250 -0.9377 0.518 Uiso 1 1 calc R . . . .
H4C_76 H -1.0104 -1.2038 -0.8980 0.518 Uiso 1 1 calc R . . . .
C5_76 C -0.950(3) -1.157(2) -0.9181(18) 0.33(4) Uiso 1 1 d D U . . .
H5A_76 H -0.9687 -1.1323 -0.9203 0.500 Uiso 1 1 calc R . . . .
H5B_76 H -0.9484 -1.1653 -0.8912 0.500 Uiso 1 1 calc R . . . .
H5C_76 H -0.9201 -1.1500 -0.9272 0.500 Uiso 1 1 calc R . . . .
O1_77 O -0.7287(18) -0.8796(19) -1.0774(16) 0.28(3) Uiso 1 1 d D . . . .
O2_77 O -0.7914(16) -0.8467(15) -1.0646(13) 0.21(2) Uiso 1 1 d D . . . .
C1_77 C -0.7591(17) -0.8574(15) -1.0832(11) 0.27(5) Uiso 1 1 d D . . . .
C2_77 C -0.761(2) -0.836(2) -1.1227(14) 0.47(5) Uiso 1 1 d D U . . .
C3_77 C -0.788(4) -0.859(4) -1.149(2) 0.47(6) Uiso 1 1 d D U . . .
H3A_77 H -0.8172 -0.8636 -1.1370 0.699 Uiso 1 1 calc R . . . .
H3B_77 H -0.7922 -0.8434 -1.1728 0.699 Uiso 1 1 calc R . . . .
H3C_77 H -0.7743 -0.8853 -1.1545 0.699 Uiso 1 1 calc R . . . .
C4_77 C -0.716(3) -0.827(4) -1.138(3) 0.47(6) Uiso 1 1 d D U . . .
H4A_77 H -0.6991 -0.8113 -1.1193 0.698 Uiso 1 1 calc R . . . .
H4B_77 H -0.7009 -0.8529 -1.1437 0.698 Uiso 1 1 calc R . . . .
H4C_77 H -0.7187 -0.8110 -1.1620 0.698 Uiso 1 1 calc R . . . .
C5_77 C -0.784(4) -0.795(3) -1.119(3) 0.47(6) Uiso 1 1 d D U . . .
H5A_77 H -0.7677 -0.7769 -1.1020 0.700 Uiso 1 1 calc R . . . .
H5B_77 H -0.7862 -0.7822 -1.1448 0.700 Uiso 1 1 calc R . . . .
H5C_77 H -0.8139 -0.7994 -1.1091 0.700 Uiso 1 1 calc R . . . .
O1_78 O -0.7669(17) -1.1147(15) -0.8926(14) 0.23(2) Uiso 1 1 d D . . . .
O2_78 O -0.7315(18) -1.1125(17) -0.9480(15) 0.27(3) Uiso 1 1 d D . . . .
C1_78 C -0.7595(15) -1.1232(12) -0.9251(15) 0.16(3) Uiso 1 1 d D . . . .
C2_78 C -0.792(2) -1.1545(18) -0.9426(18) 0.37(4) Uiso 1 1 d D U . . .
C3_78 C -0.823(3) -1.134(3) -0.968(3) 0.36(4) Uiso 1 1 d D U . . .
H3A_78 H -0.8074 -1.1181 -0.9872 0.543 Uiso 1 1 calc R . . . .
H3B_78 H -0.8425 -1.1539 -0.9801 0.543 Uiso 1 1 calc R . . . .
H3C_78 H -0.8416 -1.1148 -0.9523 0.543 Uiso 1 1 calc R . . . .
C4_78 C -0.816(3) -1.178(3) -0.913(2) 0.39(5) Uiso 1 1 d D U . . .
H4A_78 H -0.7943 -1.1921 -0.8961 0.589 Uiso 1 1 calc R . . . .
H4B_78 H -0.8339 -1.1597 -0.8971 0.589 Uiso 1 1 calc R . . . .
H4C_78 H -0.8349 -1.1989 -0.9248 0.589 Uiso 1 1 calc R . . . .
C5_78 C -0.769(3) -1.185(2) -0.968(3) 0.37(5) Uiso 1 1 d D U . . .
H5A_78 H -0.7476 -1.2002 -0.9533 0.557 Uiso 1 1 calc R . . . .
H5B_78 H -0.7912 -1.2037 -0.9791 0.557 Uiso 1 1 calc R . . . .
H5C_78 H -0.7546 -1.1700 -0.9891 0.557 Uiso 1 1 calc R . . . .
O1_79 O -0.8582(19) -0.892(2) -1.0262(16) 0.32(4) Uiso 1 1 d D . . . .
O2_79 O -0.8995(16) -0.9120(15) -0.9771(12) 0.20(2) Uiso 1 1 d D . . . .
C1_79 C -0.8894(16) -0.9062(13) -1.0104(14) 0.31(5) Uiso 1 1 d D . . . .
C2_79 C -0.9264(18) -0.9207(18) -1.0380(14) 0.30(3) Uiso 1 1 d D U . . .
C3_79 C -0.912(3) -0.916(3) -1.0774(14) 0.30(4) Uiso 1 1 d D U . . .
H3A_79 H -0.8837 -0.9311 -1.0808 0.455 Uiso 1 1 calc R . . . .
H3B_79 H -0.9339 -0.9279 -1.0948 0.455 Uiso 1 1 calc R . . . .
H3C_79 H -0.9073 -0.8872 -1.0833 0.455 Uiso 1 1 calc R . . . .
C4_79 C -0.9686(19) -0.899(2) -1.030(2) 0.31(3) Uiso 1 1 d D U . . .
H4A_79 H -0.9769 -0.9033 -1.0034 0.460 Uiso 1 1 calc R . . . .
H4B_79 H -0.9651 -0.8699 -1.0356 0.460 Uiso 1 1 calc R . . . .
H4C_79 H -0.9917 -0.9106 -1.0470 0.460 Uiso 1 1 calc R . . . .
C5_79 C -0.935(3) -0.9658(18) -1.034(2) 0.31(3) Uiso 1 1 d D U . . .
H5A_79 H -0.9453 -0.9716 -1.0077 0.460 Uiso 1 1 calc R . . . .
H5B_79 H -0.9577 -0.9743 -1.0523 0.460 Uiso 1 1 calc R . . . .
H5C_79 H -0.9077 -0.9811 -1.0388 0.460 Uiso 1 1 calc R . . . .
O1_80 O -0.870(2) -0.473(2) -0.8902(19) 0.32(4) Uiso 1 1 d D . . . .
O2_80 O -0.864(2) -0.539(2) -0.902(2) 0.37(4) Uiso 1 1 d D . . . .
C1_80 C -0.8808(12) -0.505(2) -0.9029(12) 0.24(4) Uiso 1 1 d D . . . .
C2_80 C -0.9253(14) -0.506(2) -0.9249(16) 0.35(4) Uiso 1 1 d D U . . .
C3_80 C -0.928(2) -0.472(2) -0.9525(17) 0.35(4) Uiso 1 1 d D U . . .
H3A_80 H -0.9031 -0.4736 -0.9701 0.527 Uiso 1 1 calc R . . . .
H3B_80 H -0.9558 -0.4751 -0.9672 0.527 Uiso 1 1 calc R . . . .
H3C_80 H -0.9282 -0.4460 -0.9390 0.527 Uiso 1 1 calc R . . . .
C4_80 C -0.9633(18) -0.504(3) -0.898(2) 0.36(4) Uiso 1 1 d D U . . .
H4A_80 H -0.9609 -0.5265 -0.8795 0.533 Uiso 1 1 calc R . . . .
H4B_80 H -0.9632 -0.4777 -0.8844 0.533 Uiso 1 1 calc R . . . .
H4C_80 H -0.9908 -0.5068 -0.9126 0.533 Uiso 1 1 calc R . . . .
C5_80 C -0.930(3) -0.544(2) -0.949(2) 0.35(4) Uiso 1 1 d D U . . .
H5A_80 H -0.9278 -0.5679 -0.9327 0.524 Uiso 1 1 calc R . . . .
H5B_80 H -0.9580 -0.5432 -0.9625 0.524 Uiso 1 1 calc R . . . .
H5C_80 H -0.9056 -0.5443 -0.9681 0.524 Uiso 1 1 calc R . . . .
O1_81 O -0.689(2) -0.659(2) -0.8353(19) 0.31(3) Uiso 1 1 d D . . . .
O2_81 O -0.634(2) -0.6454(19) -0.796(2) 0.33(4) Uiso 1 1 d D . . . .
C1_81 C -0.6558(19) -0.6661(15) -0.8183(15) 0.31(6) Uiso 1 1 d D . . . .
C2_81 C -0.637(2) -0.7098(16) -0.8243(18) 0.35(3) Uiso 1 1 d D U . . .
C3_81 C -0.616(3) -0.714(3) -0.861(2) 0.35(4) Uiso 1 1 d D U . . .
H3A_81 H -0.5922 -0.6930 -0.8634 0.532 Uiso 1 1 calc R . . . .
H3B_81 H -0.6026 -0.7412 -0.8636 0.532 Uiso 1 1 calc R . . . .
H3C_81 H -0.6372 -0.7096 -0.8818 0.532 Uiso 1 1 calc R . . . .
C4_81 C -0.673(3) -0.741(2) -0.820(3) 0.34(4) Uiso 1 1 d D U . . .
H4A_81 H -0.6871 -0.7380 -0.7952 0.509 Uiso 1 1 calc R . . . .
H4B_81 H -0.6947 -0.7370 -0.8407 0.509 Uiso 1 1 calc R . . . .
H4C_81 H -0.6601 -0.7686 -0.8224 0.509 Uiso 1 1 calc R . . . .
C5_81 C -0.602(3) -0.722(2) -0.796(2) 0.33(4) Uiso 1 1 d D U . . .
H5A_81 H -0.6143 -0.7202 -0.7697 0.499 Uiso 1 1 calc R . . . .
H5B_81 H -0.5928 -0.7502 -0.8010 0.499 Uiso 1 1 calc R . . . .
H5C_81 H -0.5769 -0.7035 -0.7982 0.499 Uiso 1 1 calc R . . . .
O1_82 O -0.669(2) -1.109(2) -0.9865(17) 0.31(3) Uiso 1 1 d D . . . .
O2_82 O -0.647(2) -1.0647(16) -1.0305(16) 0.27(3) Uiso 1 1 d D . . . .
C1_82 C -0.6541(15) -1.0982(17) -1.0161(15) 0.24(4) Uiso 1 1 d D . . . .
C2_82 C -0.642(2) -1.1327(18) -1.0449(18) 0.39(4) Uiso 1 1 d D U . . .
C3_82 C -0.682(3) -1.150(3) -1.061(3) 0.39(5) Uiso 1 1 d D U . . .
H3A_82 H -0.7011 -1.1284 -1.0712 0.585 Uiso 1 1 calc R . . . .
H3B_82 H -0.6745 -1.1694 -1.0819 0.585 Uiso 1 1 calc R . . . .
H3C_82 H -0.6983 -1.1654 -1.0410 0.585 Uiso 1 1 calc R . . . .
C4_82 C -0.612(3) -1.164(2) -1.029(3) 0.37(4) Uiso 1 1 d D U . . .
H4A_82 H -0.5860 -1.1512 -1.0185 0.559 Uiso 1 1 calc R . . . .
H4B_82 H -0.6277 -1.1795 -1.0086 0.559 Uiso 1 1 calc R . . . .
H4C_82 H -0.6039 -1.1835 -1.0495 0.559 Uiso 1 1 calc R . . . .
C5_82 C -0.619(3) -1.114(3) -1.079(2) 0.39(5) Uiso 1 1 d D U . . .
H5A_82 H -0.5912 -1.1016 -1.0705 0.580 Uiso 1 1 calc R . . . .
H5B_82 H -0.6124 -1.1359 -1.0978 0.580 Uiso 1 1 calc R . . . .
H5C_82 H -0.6377 -1.0934 -1.0909 0.580 Uiso 1 1 calc R . . . .
O1_83 O -0.6232(16) -0.9966(15) -0.9755(14) 0.23(2) Uiso 1 1 d D . . . .
O2_83 O -0.6235(15) -1.0496(15) -0.9353(12) 0.192(19) Uiso 1 1 d D . . . .
C1_83 C -0.6093(14) -1.0194(15) -0.9519(13) 0.20(3) Uiso 1 1 d D . . . .
C2_83 C -0.5619(16) -1.0100(19) -0.9375(18) 0.38(4) Uiso 1 1 d D U . . .
C3_83 C -0.552(3) -0.967(2) -0.938(3) 0.38(4) Uiso 1 1 d D U . . .
H3A_83 H -0.5750 -0.9516 -0.9240 0.575 Uiso 1 1 calc R . . . .
H3B_83 H -0.5234 -0.9616 -0.9264 0.575 Uiso 1 1 calc R . . . .
H3C_83 H -0.5518 -0.9569 -0.9650 0.575 Uiso 1 1 calc R . . . .
C4_83 C -0.529(2) -1.035(3) -0.959(3) 0.39(4) Uiso 1 1 d D U . . .
H4A_83 H -0.5368 -1.0641 -0.9572 0.579 Uiso 1 1 calc R . . . .
H4B_83 H -0.5279 -1.0263 -0.9856 0.579 Uiso 1 1 calc R . . . .
H4C_83 H -0.4995 -1.0309 -0.9471 0.579 Uiso 1 1 calc R . . . .
C5_83 C -0.557(3) -1.021(3) -0.8957(19) 0.38(4) Uiso 1 1 d D U . . .
H5A_83 H -0.5628 -1.0504 -0.8922 0.568 Uiso 1 1 calc R . . . .
H5B_83 H -0.5266 -1.0149 -0.8874 0.568 Uiso 1 1 calc R . . . .
H5C_83 H -0.5777 -1.0050 -0.8803 0.568 Uiso 1 1 calc R . . . .
O1_84 O -0.6300(16) -0.9799(14) -1.0534(13) 0.21(2) Uiso 1 1 d D . . . .
O2_84 O -0.6641(15) -0.9219(15) -1.0674(13) 0.22(2) Uiso 1 1 d D . . . .
C1_84 C -0.6352(14) -0.9478(15) -1.0689(11) 0.19(3) Uiso 1 1 d D . . . .
C2_84 C -0.5967(15) -0.9366(16) -1.0963(14) 0.26(3) Uiso 1 1 d D U . . .
C3_84 C -0.576(2) -0.9739(19) -1.1110(19) 0.27(3) Uiso 1 1 d D U . . .
H3A_84 H -0.5655 -0.9906 -1.0894 0.408 Uiso 1 1 calc R . . . .
H3B_84 H -0.5977 -0.9897 -1.1258 0.408 Uiso 1 1 calc R . . . .
H3C_84 H -0.5511 -0.9666 -1.1275 0.408 Uiso 1 1 calc R . . . .
C4_84 C -0.5639(19) -0.910(2) -1.0766(18) 0.24(3) Uiso 1 1 d D U . . .
H4A_84 H -0.5785 -0.8852 -1.0670 0.356 Uiso 1 1 calc R . . . .
H4B_84 H -0.5508 -0.9250 -1.0550 0.356 Uiso 1 1 calc R . . . .
H4C_84 H -0.5406 -0.9023 -1.0947 0.356 Uiso 1 1 calc R . . . .
C5_84 C -0.611(2) -0.915(2) -1.1319(16) 0.28(3) Uiso 1 1 d D U . . .
H5A_84 H -0.6255 -0.8887 -1.1248 0.418 Uiso 1 1 calc R . . . .
H5B_84 H -0.5852 -0.9087 -1.1479 0.418 Uiso 1 1 calc R . . . .
H5C_84 H -0.6318 -0.9317 -1.1462 0.418 Uiso 1 1 calc R . . . .
O1_85 O -0.9028(15) -0.9773(14) -0.8583(12) 0.199(19) Uiso 1 1 d D . . . .
O2_85 O -0.8670(15) -1.0303(13) -0.8345(12) 0.191(19) Uiso 1 1 d D . . . .
C1_85 C -0.8987(14) -1.0110(14) -0.8462(11) 0.21(3) Uiso 1 1 d D . . . .
C2_85 C -0.9433(15) -1.0339(17) -0.8427(17) 0.33(3) Uiso 1 1 d D U . . .
C3_85 C -0.970(2) -1.027(3) -0.877(2) 0.32(4) Uiso 1 1 d D U . . .
H3A_85 H -0.9535 -1.0356 -0.8995 0.484 Uiso 1 1 calc R . . . .
H3B_85 H -0.9971 -1.0437 -0.8747 0.484 Uiso 1 1 calc R . . . .
H3C_85 H -0.9778 -0.9981 -0.8785 0.484 Uiso 1 1 calc R . . . .
C4_85 C -0.967(2) -1.022(3) -0.807(2) 0.32(4) Uiso 1 1 d D U . . .
H4A_85 H -0.9482 -1.0266 -0.7847 0.486 Uiso 1 1 calc R . . . .
H4B_85 H -0.9749 -0.9926 -0.8084 0.486 Uiso 1 1 calc R . . . .
H4C_85 H -0.9942 -1.0381 -0.8046 0.486 Uiso 1 1 calc R . . . .
C5_85 C -0.938(3) -1.0798(17) -0.841(3) 0.35(4) Uiso 1 1 d D U . . .
H5A_85 H -0.9204 -1.0874 -0.8190 0.518 Uiso 1 1 calc R . . . .
H5B_85 H -0.9675 -1.0925 -0.8392 0.518 Uiso 1 1 calc R . . . .
H5C_85 H -0.9237 -1.0893 -0.8648 0.518 Uiso 1 1 calc R . . . .
O1_86 O -0.8096(19) -1.0622(14) -0.7856(14) 0.248(18) Uiso 1 1 d D U . . .
O2_86 O -0.7684(18) -1.1082(17) -0.8141(15) 0.260(18) Uiso 1 1 d D U . . .
C1_86 C -0.7950(15) -1.0956(14) -0.7905(12) 0.260(17) Uiso 1 1 d D U . . .
C2_86 C -0.8113(19) -1.1306(15) -0.7639(14) 0.266(19) Uiso 1 1 d D U . . .
C3_86 C -0.842(2) -1.158(2) -0.783(2) 0.28(3) Uiso 1 1 d D U . . .
H3A_86 H -0.8291 -1.1672 -0.8075 0.426 Uiso 1 1 calc R . . . .
H3B_86 H -0.8477 -1.1819 -0.7667 0.426 Uiso 1 1 calc R . . . .
H3C_86 H -0.8696 -1.1435 -0.7881 0.426 Uiso 1 1 calc R . . . .
C4_86 C -0.830(3) -1.117(2) -0.7271(16) 0.28(3) Uiso 1 1 d D U . . .
H4A_86 H -0.8096 -1.0981 -0.7142 0.413 Uiso 1 1 calc R . . . .
H4B_86 H -0.8581 -1.1020 -0.7320 0.413 Uiso 1 1 calc R . . . .
H4C_86 H -0.8362 -1.1404 -0.7106 0.413 Uiso 1 1 calc R . . . .
C5_86 C -0.774(2) -1.159(2) -0.754(2) 0.29(3) Uiso 1 1 d D U . . .
H5A_86 H -0.7506 -1.1439 -0.7405 0.439 Uiso 1 1 calc R . . . .
H5B_86 H -0.7847 -1.1812 -0.7372 0.439 Uiso 1 1 calc R . . . .
H5C_86 H -0.7617 -1.1712 -0.7775 0.439 Uiso 1 1 calc R . . . .
O1_87 O -0.6613(15) -0.5875(16) -0.8643(13) 0.23(2) Uiso 1 1 d D . . . .
O2_87 O -0.6166(16) -0.5658(17) -0.8182(12) 0.23(2) Uiso 1 1 d D . . . .
C1_87 C -0.6287(15) -0.5733(13) -0.8509(13) 0.28(5) Uiso 1 1 d D . . . .
C2_87 C -0.5933(16) -0.5619(16) -0.8811(13) 0.25(3) Uiso 1 1 d D U . . .
C3_87 C -0.608(2) -0.571(2) -0.9199(14) 0.24(3) Uiso 1 1 d D U . . .
H3A_87 H -0.6365 -0.5572 -0.9246 0.366 Uiso 1 1 calc R . . . .
H3B_87 H -0.5863 -0.5611 -0.9384 0.366 Uiso 1 1 calc R . . . .
H3C_87 H -0.6120 -0.6007 -0.9228 0.366 Uiso 1 1 calc R . . . .
C4_87 C -0.5505(18) -0.582(2) -0.8717(19) 0.28(3) Uiso 1 1 d D U . . .
H4A_87 H -0.5420 -0.5746 -0.8453 0.413 Uiso 1 1 calc R . . . .
H4B_87 H -0.5535 -0.6116 -0.8739 0.413 Uiso 1 1 calc R . . . .
H4C_87 H -0.5278 -0.5720 -0.8895 0.413 Uiso 1 1 calc R . . . .
C5_87 C -0.585(2) -0.5165(16) -0.8831(19) 0.27(3) Uiso 1 1 d D U . . .
H5A_87 H -0.5743 -0.5068 -0.8581 0.408 Uiso 1 1 calc R . . . .
H5B_87 H -0.5622 -0.5110 -0.9027 0.408 Uiso 1 1 calc R . . . .
H5C_87 H -0.6121 -0.5022 -0.8899 0.408 Uiso 1 1 calc R . . . .
O1_88 O -0.7524(18) -0.8326(19) -0.9917(17) 0.28(3) Uiso 1 1 d D . . . .
O2_88 O -0.7011(19) -0.8716(17) -1.0166(15) 0.26(3) Uiso 1 1 d D . . . .
C1_88 C -0.7156(18) -0.8434(15) -0.9977(11) 0.31(6) Uiso 1 1 d D . . . .
C2_88 C -0.681(2) -0.8152(17) -0.9791(17) 0.40(4) Uiso 1 1 d D U . . .
C3_88 C -0.688(3) -0.8129(19) -0.9380(16) 0.41(5) Uiso 1 1 d D U . . .
H3A_88 H -0.6879 -0.8407 -0.9271 0.616 Uiso 1 1 calc R . . . .
H3B_88 H -0.6654 -0.7962 -0.9259 0.616 Uiso 1 1 calc R . . . .
H3C_88 H -0.7174 -0.8004 -0.9332 0.616 Uiso 1 1 calc R . . . .
C4_88 C -0.681(3) -0.7739(19) -0.997(2) 0.40(5) Uiso 1 1 d D U . . .
H4A_88 H -0.6758 -0.7767 -1.0250 0.605 Uiso 1 1 calc R . . . .
H4B_88 H -0.7100 -0.7610 -0.9932 0.605 Uiso 1 1 calc R . . . .
H4C_88 H -0.6580 -0.7568 -0.9859 0.605 Uiso 1 1 calc R . . . .
C5_88 C -0.634(2) -0.830(3) -0.981(2) 0.41(5) Uiso 1 1 d D U . . .
H5A_88 H -0.6254 -0.8331 -1.0084 0.614 Uiso 1 1 calc R . . . .
H5B_88 H -0.6144 -0.8110 -0.9685 0.614 Uiso 1 1 calc R . . . .
H5C_88 H -0.6320 -0.8573 -0.9688 0.614 Uiso 1 1 calc R . . . .
O1_89 O -0.8862(16) -0.8211(14) -0.9549(13) 0.21(2) Uiso 1 1 d D . . . .
O2_89 O -0.8431(15) -0.8136(14) -1.0047(13) 0.20(2) Uiso 1 1 d D . . . .
C1_89 C -0.8723(14) -0.8047(12) -0.9828(13) 0.15(2) Uiso 1 1 d D . . . .
C2_89 C -0.8962(19) -0.7641(15) -0.9926(17) 0.35(4) Uiso 1 1 d D U . . .
C3_89 C -0.876(3) -0.7307(17) -0.971(2) 0.35(4) Uiso 1 1 d D U . . .
H3A_89 H -0.8778 -0.7368 -0.9436 0.525 Uiso 1 1 calc R . . . .
H3B_89 H -0.8453 -0.7276 -0.9788 0.525 Uiso 1 1 calc R . . . .
H3C_89 H -0.8922 -0.7051 -0.9765 0.525 Uiso 1 1 calc R . . . .
C4_89 C -0.9446(19) -0.767(3) -0.985(3) 0.34(4) Uiso 1 1 d D U . . .
H4A_89 H -0.9567 -0.7902 -1.0005 0.504 Uiso 1 1 calc R . . . .
H4B_89 H -0.9499 -0.7723 -0.9581 0.504 Uiso 1 1 calc R . . . .
H4C_89 H -0.9590 -0.7417 -0.9932 0.504 Uiso 1 1 calc R . . . .
C5_89 C -0.891(3) -0.751(3) -1.0335(18) 0.36(4) Uiso 1 1 d D U . . .
H5A_89 H -0.9040 -0.7714 -1.0506 0.541 Uiso 1 1 calc R . . . .
H5B_89 H -0.9069 -0.7244 -1.0372 0.541 Uiso 1 1 calc R . . . .
H5C_89 H -0.8600 -0.7469 -1.0395 0.541 Uiso 1 1 calc R . . . .
O1_90 O -0.825(2) -0.5847(18) -0.8421(18) 0.31(4) Uiso 1 1 d D . . . .
O2_90 O -0.7778(17) -0.6261(16) -0.8128(14) 0.24(2) Uiso 1 1 d D . . . .
C1_90 C -0.8137(17) -0.6130(15) -0.8231(12) 0.18(3) Uiso 1 1 d D . . . .
C2_90 C -0.8523(18) -0.6401(18) -0.8087(18) 0.35(4) Uiso 1 1 d D U . . .
C3_90 C -0.866(3) -0.668(2) -0.839(2) 0.34(4) Uiso 1 1 d D U . . .
H3A_90 H -0.8404 -0.6839 -0.8481 0.514 Uiso 1 1 calc R . . . .
H3B_90 H -0.8885 -0.6869 -0.8293 0.514 Uiso 1 1 calc R . . . .
H3C_90 H -0.8781 -0.6523 -0.8607 0.514 Uiso 1 1 calc R . . . .
C4_90 C -0.890(2) -0.615(3) -0.794(3) 0.36(4) Uiso 1 1 d D U . . .
H4A_90 H -0.8798 -0.5968 -0.7739 0.536 Uiso 1 1 calc R . . . .
H4B_90 H -0.9024 -0.5990 -0.8154 0.536 Uiso 1 1 calc R . . . .
H4C_90 H -0.9128 -0.6336 -0.7841 0.536 Uiso 1 1 calc R . . . .
C5_90 C -0.839(3) -0.668(3) -0.776(2) 0.35(4) Uiso 1 1 d D U . . .
H5A_90 H -0.8293 -0.6511 -0.7544 0.528 Uiso 1 1 calc R . . . .
H5B_90 H -0.8642 -0.6847 -0.7685 0.528 Uiso 1 1 calc R . . . .
H5C_90 H -0.8148 -0.6856 -0.7846 0.528 Uiso 1 1 calc R . . . .
O1_92 O -0.7062(12) -1.0436(11) -0.8207(10) 0.139(14) Uiso 1 1 d D . . . .
O2_92 O -0.7491(13) -0.9966(12) -0.7960(10) 0.166(17) Uiso 1 1 d D . . . .
C1_92 C -0.7149(12) -1.0152(12) -0.8013(10) 0.12(2) Uiso 1 1 d D . . . .
C2_92 C -0.6763(13) -1.0023(14) -0.7747(12) 0.20(2) Uiso 1 1 d D U . . .
C3_92 C -0.6363(15) -0.9942(19) -0.7964(16) 0.21(3) Uiso 1 1 d D U . . .
H3A_92 H -0.6286 -1.0185 -0.8115 0.316 Uiso 1 1 calc R . . . .
H3B_92 H -0.6413 -0.9708 -0.8136 0.316 Uiso 1 1 calc R . . . .
H3C_92 H -0.6122 -0.9877 -0.7787 0.316 Uiso 1 1 calc R . . . .
C4_92 C -0.669(2) -1.0348(16) -0.7453(15) 0.22(3) Uiso 1 1 d D U . . .
H4A_92 H -0.6967 -1.0396 -0.7312 0.324 Uiso 1 1 calc R . . . .
H4B_92 H -0.6600 -1.0603 -0.7580 0.324 Uiso 1 1 calc R . . . .
H4C_92 H -0.6461 -1.0261 -0.7273 0.324 Uiso 1 1 calc R . . . .
C5_92 C -0.6849(19) -0.9635(15) -0.7529(16) 0.20(2) Uiso 1 1 d D U . . .
H5A_92 H -0.7116 -0.9667 -0.7374 0.295 Uiso 1 1 calc R . . . .
H5B_92 H -0.6598 -0.9576 -0.7360 0.295 Uiso 1 1 calc R . . . .
H5C_92 H -0.6888 -0.9408 -0.7710 0.295 Uiso 1 1 calc R . . . .
O1_93 O -0.9012(14) -1.1527(13) -1.0615(12) 0.191(19) Uiso 1 1 d D . . . .
O2_93 O -0.9296(16) -1.2115(14) -1.0800(13) 0.22(2) Uiso 1 1 d D . . . .
C1_93 C -0.9005(15) -1.1867(14) -1.0737(11) 0.23(4) Uiso 1 1 d D . . . .
C2_93 C -0.8549(15) -1.2043(18) -1.0847(16) 0.33(3) Uiso 1 1 d D U . . .
C3_93 C -0.820(2) -1.177(2) -1.073(2) 0.32(4) Uiso 1 1 d D U . . .
H3A_93 H -0.8224 -1.1705 -1.0458 0.479 Uiso 1 1 calc R . . . .
H3B_93 H -0.7911 -1.1896 -1.0783 0.479 Uiso 1 1 calc R . . . .
H3C_93 H -0.8219 -1.1511 -1.0881 0.479 Uiso 1 1 calc R . . . .
C4_93 C -0.852(2) -1.215(3) -1.1263(16) 0.31(4) Uiso 1 1 d D U . . .
H4A_93 H -0.8763 -1.2332 -1.1331 0.461 Uiso 1 1 calc R . . . .
H4B_93 H -0.8546 -1.1893 -1.1415 0.461 Uiso 1 1 calc R . . . .
H4C_93 H -0.8238 -1.2278 -1.1317 0.461 Uiso 1 1 calc R . . . .
C5_93 C -0.845(3) -1.244(2) -1.064(2) 0.33(4) Uiso 1 1 d D U . . .
H5A_93 H -0.8680 -1.2641 -1.0700 0.500 Uiso 1 1 calc R . . . .
H5B_93 H -0.8163 -1.2541 -1.0713 0.500 Uiso 1 1 calc R . . . .
H5C_93 H -0.8456 -1.2386 -1.0359 0.500 Uiso 1 1 calc R . . . .
O1_94 O -0.777(2) -0.5170(15) -0.9089(15) 0.265(18) Uiso 1 1 d D U . . .
O2_94 O -0.785(2) -0.4525(16) -0.8907(14) 0.258(18) Uiso 1 1 d D U . . .
C1_94 C -0.7757(11) -0.4807(16) -0.9119(12) 0.267(17) Uiso 1 1 d D U . . .
C2_94 C -0.7578(17) -0.4662(17) -0.9512(12) 0.291(19) Uiso 1 1 d D U . . .
C3_94 C -0.793(2) -0.451(2) -0.9750(16) 0.33(3) Uiso 1 1 d D U . . .
H3A_94 H -0.8094 -0.4293 -0.9612 0.490 Uiso 1 1 calc R . . . .
H3B_94 H -0.7813 -0.4397 -0.9989 0.490 Uiso 1 1 calc R . . . .
H3C_94 H -0.8138 -0.4734 -0.9810 0.490 Uiso 1 1 calc R . . . .
C4_94 C -0.732(3) -0.499(2) -0.970(2) 0.31(3) Uiso 1 1 d D U . . .
H4A_94 H -0.7085 -0.5085 -0.9532 0.464 Uiso 1 1 calc R . . . .
H4B_94 H -0.7517 -0.5223 -0.9763 0.464 Uiso 1 1 calc R . . . .
H4C_94 H -0.7192 -0.4886 -0.9941 0.464 Uiso 1 1 calc R . . . .
C5_94 C -0.729(2) -0.429(2) -0.9488(13) 0.31(3) Uiso 1 1 d D U . . .
H5A_94 H -0.7029 -0.4351 -0.9331 0.465 Uiso 1 1 calc R . . . .
H5B_94 H -0.7196 -0.4209 -0.9747 0.465 Uiso 1 1 calc R . . . .
H5C_94 H -0.7455 -0.4063 -0.9371 0.465 Uiso 1 1 calc R . . . .
O1_95 O -1.0065(12) -1.2160(10) -1.1218(9) 0.126(13) Uiso 1 1 d D . . . .
O2_95 O -1.0307(13) -1.1585(11) -1.1475(10) 0.150(15) Uiso 1 1 d D . . . .
C1_95 C -1.0155(12) -1.1931(12) -1.1473(11) 0.18(3) Uiso 1 1 d D . . . .
C2_95 C -1.0058(19) -1.2088(16) -1.1883(11) 0.30(3) Uiso 1 1 d D U . . .
C3_95 C -1.038(3) -1.240(2) -1.1993(19) 0.30(3) Uiso 1 1 d D U . . .
H3A_95 H -1.0677 -1.2292 -1.1958 0.457 Uiso 1 1 calc R . . . .
H3B_95 H -1.0334 -1.2473 -1.2263 0.457 Uiso 1 1 calc R . . . .
H3C_95 H -1.0338 -1.2644 -1.1832 0.457 Uiso 1 1 calc R . . . .
C4_95 C -0.960(2) -1.224(2) -1.193(2) 0.29(3) Uiso 1 1 d D U . . .
H4A_95 H -0.9391 -1.2019 -1.1854 0.442 Uiso 1 1 calc R . . . .
H4B_95 H -0.9550 -1.2479 -1.1769 0.442 Uiso 1 1 calc R . . . .
H4C_95 H -0.9546 -1.2308 -1.2200 0.442 Uiso 1 1 calc R . . . .
C5_95 C -1.012(3) -1.176(2) -1.2187(16) 0.32(4) Uiso 1 1 d D U . . .
H5A_95 H -0.9917 -1.1535 -1.2139 0.474 Uiso 1 1 calc R . . . .
H5B_95 H -1.0060 -1.1881 -1.2440 0.474 Uiso 1 1 calc R . . . .
H5C_95 H -1.0425 -1.1662 -1.2179 0.474 Uiso 1 1 calc R . . . .
O1_96 O -0.8332(14) -0.9871(13) -0.7722(11) 0.184(18) Uiso 1 1 d D . . . .
O2_96 O -0.8763(16) -0.9381(14) -0.7927(12) 0.21(2) Uiso 1 1 d D . . . .
C1_96 C -0.8582(14) -0.9596(14) -0.7685(12) 0.22(4) Uiso 1 1 d D . . . .
C2_96 C -0.8696(19) -0.9482(18) -0.7266(12) 0.32(3) Uiso 1 1 d D U . . .
C3_96 C -0.897(3) -0.912(2) -0.725(2) 0.32(4) Uiso 1 1 d D U . . .
H3A_96 H -0.9237 -0.9160 -0.7407 0.478 Uiso 1 1 calc R . . . .
H3B_96 H -0.9063 -0.9070 -0.6981 0.478 Uiso 1 1 calc R . . . .
H3C_96 H -0.8808 -0.8881 -0.7343 0.478 Uiso 1 1 calc R . . . .
C4_96 C -0.829(2) -0.942(3) -0.7026(18) 0.33(4) Uiso 1 1 d D U . . .
H4A_96 H -0.8110 -0.9670 -0.7040 0.492 Uiso 1 1 calc R . . . .
H4B_96 H -0.8128 -0.9186 -0.7120 0.492 Uiso 1 1 calc R . . . .
H4C_96 H -0.8382 -0.9376 -0.6758 0.492 Uiso 1 1 calc R . . . .
C5_96 C -0.897(3) -0.980(2) -0.7066(19) 0.31(4) Uiso 1 1 d D U . . .
H5A_96 H -0.8813 -1.0063 -0.7062 0.466 Uiso 1 1 calc R . . . .
H5B_96 H -0.9031 -0.9713 -0.6801 0.466 Uiso 1 1 calc R . . . .
H5C_96 H -0.9252 -0.9836 -0.7203 0.466 Uiso 1 1 calc R . . . .
O1_97 O -0.9999(13) -1.0747(13) -1.0214(11) 0.184(18) Uiso 1 1 d D . . . .
O2_97 O -1.0586(12) -1.0829(11) -1.0578(10) 0.137(14) Uiso 1 1 d D . . . .
C1_97 C -1.0377(14) -1.0717(11) -1.0300(11) 0.15(3) Uiso 1 1 d D . . . .
C2_97 C -1.0658(17) -1.0506(16) -0.9986(13) 0.30(3) Uiso 1 1 d D U . . .
C3_97 C -1.061(3) -1.0064(16) -1.002(2) 0.31(4) Uiso 1 1 d D U . . .
H3A_97 H -1.0692 -0.9976 -1.0275 0.470 Uiso 1 1 calc R . . . .
H3B_97 H -1.0810 -0.9932 -0.9829 0.470 Uiso 1 1 calc R . . . .
H3C_97 H -1.0307 -0.9986 -0.9960 0.470 Uiso 1 1 calc R . . . .
C4_97 C -1.054(3) -1.065(3) -0.9596(14) 0.32(4) Uiso 1 1 d D U . . .
H4A_97 H -1.0575 -1.0954 -0.9586 0.477 Uiso 1 1 calc R . . . .
H4B_97 H -1.0235 -1.0581 -0.9539 0.477 Uiso 1 1 calc R . . . .
H4C_97 H -1.0738 -1.0527 -0.9407 0.477 Uiso 1 1 calc R . . . .
C5_97 C -1.1145(17) -1.058(3) -1.002(2) 0.30(3) Uiso 1 1 d D U . . .
H5A_97 H -1.1201 -1.0880 -1.0006 0.444 Uiso 1 1 calc R . . . .
H5B_97 H -1.1301 -1.0443 -0.9815 0.444 Uiso 1 1 calc R . . . .
H5C_97 H -1.1249 -1.0481 -1.0271 0.444 Uiso 1 1 calc R . . . .
O1_98 O -1.0590(12) -1.2145(11) -1.0524(10) 0.154(15) Uiso 1 1 d D . . . .
O2_98 O -1.0906(13) -1.1629(12) -1.0808(11) 0.171(17) Uiso 1 1 d D . . . .
C1_98 C -1.0891(13) -1.1925(12) -1.0595(11) 0.22(4) Uiso 1 1 d D . . . .
C2_98 C -1.1331(13) -1.2033(15) -1.0394(14) 0.25(3) Uiso 1 1 d D U . . .
C3_98 C -1.141(2) -1.178(2) -1.0054(17) 0.29(3) Uiso 1 1 d D U . . .
H3A_98 H -1.1159 -1.1819 -0.9876 0.435 Uiso 1 1 calc R . . . .
H3B_98 H -1.1430 -1.1495 -1.0128 0.435 Uiso 1 1 calc R . . . .
H3C_98 H -1.1680 -1.1872 -0.9929 0.435 Uiso 1 1 calc R . . . .
C4_98 C -1.135(2) -1.2479(15) -1.0298(19) 0.24(3) Uiso 1 1 d D U . . .
H4A_98 H -1.1301 -1.2642 -1.0531 0.354 Uiso 1 1 calc R . . . .
H4B_98 H -1.1127 -1.2545 -1.0106 0.354 Uiso 1 1 calc R . . . .
H4C_98 H -1.1645 -1.2544 -1.0194 0.354 Uiso 1 1 calc R . . . .
C5_98 C -1.1733(16) -1.195(2) -1.0636(18) 0.23(3) Uiso 1 1 d D U . . .
H5A_98 H -1.1713 -1.2105 -1.0876 0.345 Uiso 1 1 calc R . . . .
H5B_98 H -1.1998 -1.2032 -1.0495 0.345 Uiso 1 1 calc R . . . .
H5C_98 H -1.1749 -1.1655 -1.0695 0.345 Uiso 1 1 calc R . . . .
O1_99 O -0.7427(17) -0.9576(15) -1.0720(14) 0.221(17) Uiso 1 1 d D U . . .
O2_99 O -0.7200(15) -1.0182(13) -1.0544(12) 0.191(15) Uiso 1 1 d D U . . .
C1_99 C -0.7395(13) -0.9936(16) -1.0742(11) 0.198(16) Uiso 1 1 d D U . . .
C2_99 C -0.760(2) -1.0144(18) -1.1098(14) 0.35(4) Uiso 1 1 d D U . . .
C3_99 C -0.734(3) -1.004(3) -1.1436(15) 0.35(4) Uiso 1 1 d D U . . .
H3A_99 H -0.7030 -1.0099 -1.1389 0.525 Uiso 1 1 calc R . . . .
H3B_99 H -0.7446 -1.0198 -1.1656 0.525 Uiso 1 1 calc R . . . .
H3C_99 H -0.7376 -0.9744 -1.1491 0.525 Uiso 1 1 calc R . . . .
C4_99 C -0.808(2) -1.007(3) -1.114(2) 0.33(4) Uiso 1 1 d D U . . .
H4A_99 H -0.8228 -1.0145 -1.0897 0.500 Uiso 1 1 calc R . . . .
H4B_99 H -0.8127 -0.9772 -1.1184 0.500 Uiso 1 1 calc R . . . .
H4C_99 H -0.8197 -1.0226 -1.1350 0.500 Uiso 1 1 calc R . . . .
C5_99 C -0.756(3) -1.0605(18) -1.108(2) 0.35(4) Uiso 1 1 d D U . . .
H5A_99 H -0.7724 -1.0707 -1.0854 0.524 Uiso 1 1 calc R . . . .
H5B_99 H -0.7678 -1.0727 -1.1312 0.524 Uiso 1 1 calc R . . . .
H5C_99 H -0.7247 -1.0680 -1.1049 0.524 Uiso 1 1 calc R . . . .
O1_100 O -0.6875(15) -1.1179(14) -0.8509(12) 0.197(19) Uiso 1 1 d D . . . .
O2_100 O -0.648(2) -1.1176(19) -0.9046(14) 0.28(3) Uiso 1 1 d D . . . .
C1_100 C -0.6583(16) -1.1278(14) -0.8721(14) 0.41(8) Uiso 1 1 d D . . . .
C2_100 C -0.6266(19) -1.1597(17) -0.8542(17) 0.36(4) Uiso 1 1 d D U . . .
C3_100 C -0.648(3) -1.2000(18) -0.853(3) 0.38(4) Uiso 1 1 d D U . . .
H3A_100 H -0.6563 -1.2081 -0.8788 0.568 Uiso 1 1 calc R . . . .
H3B_100 H -0.6266 -1.2201 -0.8424 0.568 Uiso 1 1 calc R . . . .
H3C_100 H -0.6736 -1.1987 -0.8362 0.568 Uiso 1 1 calc R . . . .
C4_100 C -0.613(3) -1.146(3) -0.8151(19) 0.35(4) Uiso 1 1 d D U . . .
H4A_100 H -0.5987 -1.1191 -0.8168 0.522 Uiso 1 1 calc R . . . .
H4B_100 H -0.6386 -1.1446 -0.7983 0.522 Uiso 1 1 calc R . . . .
H4C_100 H -0.5916 -1.1661 -0.8045 0.522 Uiso 1 1 calc R . . . .
C5_100 C -0.585(2) -1.167(3) -0.876(2) 0.36(4) Uiso 1 1 d D U . . .
H5A_100 H -0.5682 -1.1417 -0.8786 0.534 Uiso 1 1 calc R . . . .
H5B_100 H -0.5668 -1.1877 -0.8625 0.534 Uiso 1 1 calc R . . . .
H5C_100 H -0.5921 -1.1779 -0.9018 0.534 Uiso 1 1 calc R . . . .
O1_101 O -0.5799(19) -0.5933(19) -0.7567(16) 0.29(3) Uiso 1 1 d D . . . .
O2_101 O -0.5768(18) -0.5638(18) -0.6988(15) 0.26(3) Uiso 1 1 d D . . . .
C1_101 C -0.5639(15) -0.5823(14) -0.7271(15) 0.34(6) Uiso 1 1 d D . . . .
C2_101 C -0.5137(15) -0.5909(17) -0.7252(16) 0.29(3) Uiso 1 1 d D U . . .
C3_101 C -0.492(2) -0.572(2) -0.7579(19) 0.28(3) Uiso 1 1 d D U . . .
H3A_101 H -0.4993 -0.5423 -0.7582 0.421 Uiso 1 1 calc R . . . .
H3B_101 H -0.4603 -0.5753 -0.7559 0.421 Uiso 1 1 calc R . . . .
H3C_101 H -0.5029 -0.5844 -0.7817 0.421 Uiso 1 1 calc R . . . .
C4_101 C -0.504(2) -0.6355(18) -0.724(2) 0.31(3) Uiso 1 1 d D U . . .
H4A_101 H -0.5185 -0.6478 -0.7016 0.471 Uiso 1 1 calc R . . . .
H4B_101 H -0.5144 -0.6486 -0.7474 0.471 Uiso 1 1 calc R . . . .
H4C_101 H -0.4718 -0.6395 -0.7216 0.471 Uiso 1 1 calc R . . . .
C5_101 C -0.491(2) -0.571(2) -0.6914(19) 0.31(3) Uiso 1 1 d D U . . .
H5A_101 H -0.5037 -0.5826 -0.6676 0.462 Uiso 1 1 calc R . . . .
H5B_101 H -0.4596 -0.5772 -0.6924 0.462 Uiso 1 1 calc R . . . .
H5C_101 H -0.4961 -0.5416 -0.6922 0.462 Uiso 1 1 calc R . . . .
O1_102 O -0.8459(19) -0.8414(16) -0.8945(15) 0.25(3) Uiso 1 1 d D . . . .
O2_102 O -0.8275(19) -0.8788(15) -0.8446(14) 0.24(2) Uiso 1 1 d D . . . .
C1_102 C -0.8330(14) -0.8471(15) -0.8627(15) 0.21(3) Uiso 1 1 d D . . . .
C2_102 C -0.821(2) -0.8083(15) -0.8394(17) 0.34(4) Uiso 1 1 d D U . . .
C3_102 C -0.799(3) -0.819(3) -0.804(2) 0.35(4) Uiso 1 1 d D U . . .
H3A_102 H -0.7738 -0.8366 -0.8088 0.521 Uiso 1 1 calc R . . . .
H3B_102 H -0.7890 -0.7936 -0.7909 0.521 Uiso 1 1 calc R . . . .
H3C_102 H -0.8200 -0.8331 -0.7867 0.521 Uiso 1 1 calc R . . . .
C4_102 C -0.859(3) -0.781(2) -0.832(2) 0.33(4) Uiso 1 1 d D U . . .
H4A_102 H -0.8738 -0.7744 -0.8563 0.499 Uiso 1 1 calc R . . . .
H4B_102 H -0.8804 -0.7955 -0.8152 0.499 Uiso 1 1 calc R . . . .
H4C_102 H -0.8494 -0.7560 -0.8194 0.499 Uiso 1 1 calc R . . . .
C5_102 C -0.787(3) -0.782(2) -0.859(2) 0.35(4) Uiso 1 1 d D U . . .
H5A_102 H -0.7981 -0.7732 -0.8840 0.518 Uiso 1 1 calc R . . . .
H5B_102 H -0.7804 -0.7581 -0.8430 0.518 Uiso 1 1 calc R . . . .
H5C_102 H -0.7598 -0.7982 -0.8627 0.518 Uiso 1 1 calc R . . . .
O1_103 O -0.7256(19) -0.6263(18) -0.8896(16) 0.27(3) Uiso 1 1 d D . . . .
O2_103 O -0.7882(19) -0.5947(17) -0.9047(15) 0.26(3) Uiso 1 1 d D . . . .
C1_103 C -0.7580(18) -0.6193(14) -0.9074(12) 0.18(3) Uiso 1 1 d D . . . .
C2_103 C -0.764(2) -0.6493(18) -0.9417(15) 0.37(4) Uiso 1 1 d D U . . .
C3_103 C -0.725(3) -0.649(3) -0.966(2) 0.36(4) Uiso 1 1 d D U . . .
H3A_103 H -0.6992 -0.6555 -0.9507 0.537 Uiso 1 1 calc R . . . .
H3B_103 H -0.7288 -0.6706 -0.9860 0.537 Uiso 1 1 calc R . . . .
H3C_103 H -0.7221 -0.6225 -0.9784 0.537 Uiso 1 1 calc R . . . .
C4_103 C -0.805(3) -0.640(3) -0.964(2) 0.37(4) Uiso 1 1 d D U . . .
H4A_103 H -0.8306 -0.6404 -0.9468 0.555 Uiso 1 1 calc R . . . .
H4B_103 H -0.8023 -0.6133 -0.9763 0.555 Uiso 1 1 calc R . . . .
H4C_103 H -0.8090 -0.6613 -0.9839 0.555 Uiso 1 1 calc R . . . .
C5_103 C -0.768(4) -0.6929(18) -0.928(2) 0.36(4) Uiso 1 1 d D U . . .
H5A_103 H -0.7934 -0.6957 -0.9111 0.534 Uiso 1 1 calc R . . . .
H5B_103 H -0.7711 -0.7112 -0.9502 0.534 Uiso 1 1 calc R . . . .
H5C_103 H -0.7409 -0.7003 -0.9139 0.534 Uiso 1 1 calc R . . . .
O1_104 O -0.832(2) -0.356(2) -0.8277(16) 0.29(3) Uiso 1 1 d D . . . .
O2_104 O -0.854(2) -0.4015(16) -0.8707(15) 0.25(3) Uiso 1 1 d D . . . .
C1_104 C -0.8416(17) -0.3683(17) -0.8584(16) 0.38(7) Uiso 1 1 d D . . . .
C2_104 C -0.839(3) -0.3351(18) -0.8901(19) 0.60(8) Uiso 1 1 d D U . . .
C3_104 C -0.795(4) -0.318(4) -0.892(4) 0.59(8) Uiso 1 1 d D U . . .
H3A_104 H -0.7735 -0.3403 -0.8967 0.888 Uiso 1 1 calc R . . . .
H3B_104 H -0.7932 -0.2984 -0.9134 0.888 Uiso 1 1 calc R . . . .
H3C_104 H -0.7876 -0.3043 -0.8681 0.888 Uiso 1 1 calc R . . . .
C4_104 C -0.873(5) -0.303(3) -0.883(3) 0.60(8) Uiso 1 1 d D U . . .
H4A_104 H -0.9021 -0.3155 -0.8820 0.893 Uiso 1 1 calc R . . . .
H4B_104 H -0.8665 -0.2888 -0.8590 0.893 Uiso 1 1 calc R . . . .
H4C_104 H -0.8721 -0.2829 -0.9044 0.893 Uiso 1 1 calc R . . . .
C5_104 C -0.847(6) -0.352(2) -0.9297(19) 0.60(8) Uiso 1 1 d D U . . .
H5A_104 H -0.8763 -0.3639 -0.9310 0.893 Uiso 1 1 calc R . . . .
H5B_104 H -0.8446 -0.3293 -0.9484 0.893 Uiso 1 1 calc R . . . .
H5C_104 H -0.8246 -0.3727 -0.9356 0.893 Uiso 1 1 calc R . . . .
O1_105 O -0.8076(16) -0.3432(15) -0.6804(14) 0.22(2) Uiso 1 1 d D . . . .
O2_105 O -0.8343(19) -0.3375(17) -0.7392(14) 0.27(3) Uiso 1 1 d D . . . .
C1_105 C -0.8311(13) -0.3303(11) -0.7047(14) 0.15(3) Uiso 1 1 d D . . . .
C2_105 C -0.8633(17) -0.2960(15) -0.6923(15) 0.28(3) Uiso 1 1 d D U . . .
C3_105 C -0.868(3) -0.292(2) -0.6511(15) 0.30(3) Uiso 1 1 d D U . . .
H3A_105 H -0.8388 -0.2889 -0.6394 0.456 Uiso 1 1 calc R . . . .
H3B_105 H -0.8865 -0.2686 -0.6451 0.456 Uiso 1 1 calc R . . . .
H3C_105 H -0.8818 -0.3174 -0.6410 0.456 Uiso 1 1 calc R . . . .
C4_105 C -0.9075(18) -0.301(2) -0.710(2) 0.28(3) Uiso 1 1 d D U . . .
H4A_105 H -0.9042 -0.3038 -0.7382 0.415 Uiso 1 1 calc R . . . .
H4B_105 H -0.9214 -0.3264 -0.7002 0.415 Uiso 1 1 calc R . . . .
H4C_105 H -0.9261 -0.2776 -0.7043 0.415 Uiso 1 1 calc R . . . .
C5_105 C -0.847(2) -0.2543(15) -0.704(2) 0.27(3) Uiso 1 1 d D U . . .
H5A_105 H -0.8432 -0.2538 -0.7323 0.407 Uiso 1 1 calc R . . . .
H5B_105 H -0.8692 -0.2335 -0.6971 0.407 Uiso 1 1 calc R . . . .
H5C_105 H -0.8192 -0.2483 -0.6916 0.407 Uiso 1 1 calc R . . . .
O1_106 O -0.7303(15) -0.3501(13) -0.7316(11) 0.184(18) Uiso 1 1 d D . . . .
O2_106 O -0.7604(17) -0.3518(15) -0.7887(13) 0.22(2) Uiso 1 1 d D . . . .
C1_106 C -0.7371(15) -0.3386(13) -0.7632(13) 0.27(5) Uiso 1 1 d D . . . .
C2_106 C -0.712(2) -0.2994(15) -0.7751(16) 0.35(4) Uiso 1 1 d D U . . .
C3_106 C -0.673(2) -0.294(3) -0.751(2) 0.34(4) Uiso 1 1 d D U . . .
H3A_106 H -0.6545 -0.3189 -0.7526 0.508 Uiso 1 1 calc R . . . .
H3B_106 H -0.6555 -0.2706 -0.7609 0.508 Uiso 1 1 calc R . . . .
H3C_106 H -0.6815 -0.2889 -0.7248 0.508 Uiso 1 1 calc R . . . .
C4_106 C -0.740(3) -0.2619(17) -0.774(3) 0.34(4) Uiso 1 1 d D U . . .
H4A_106 H -0.7659 -0.2661 -0.7899 0.505 Uiso 1 1 calc R . . . .
H4B_106 H -0.7490 -0.2567 -0.7473 0.505 Uiso 1 1 calc R . . . .
H4C_106 H -0.7230 -0.2384 -0.7834 0.505 Uiso 1 1 calc R . . . .
C5_106 C -0.693(3) -0.301(3) -0.8152(18) 0.35(4) Uiso 1 1 d D U . . .
H5A_106 H -0.7176 -0.3050 -0.8335 0.521 Uiso 1 1 calc R . . . .
H5B_106 H -0.6777 -0.2758 -0.8210 0.521 Uiso 1 1 calc R . . . .
H5C_106 H -0.6729 -0.3246 -0.8173 0.521 Uiso 1 1 calc R . . . .
O1_107 O -0.696(2) -0.4095(15) -0.6201(15) 0.27(3) Uiso 1 1 d D . . . .
O2_107 O -0.7291(16) -0.3570(14) -0.6477(12) 0.196(19) Uiso 1 1 d D . . . .
C1_107 C -0.7081(14) -0.3751(15) -0.6231(12) 0.25(4) Uiso 1 1 d D . . . .
C2_107 C -0.6931(18) -0.3455(16) -0.5909(13) 0.27(3) Uiso 1 1 d D U . . .
C3_107 C -0.671(2) -0.367(2) -0.5596(16) 0.26(3) Uiso 1 1 d D U . . .
H3A_107 H -0.6476 -0.3839 -0.5699 0.396 Uiso 1 1 calc R . . . .
H3B_107 H -0.6591 -0.3466 -0.5417 0.396 Uiso 1 1 calc R . . . .
H3C_107 H -0.6929 -0.3840 -0.5462 0.396 Uiso 1 1 calc R . . . .
C4_107 C -0.729(2) -0.319(2) -0.576(2) 0.27(3) Uiso 1 1 d D U . . .
H4A_107 H -0.7439 -0.3050 -0.5969 0.409 Uiso 1 1 calc R . . . .
H4B_107 H -0.7509 -0.3366 -0.5622 0.409 Uiso 1 1 calc R . . . .
H4C_107 H -0.7171 -0.2991 -0.5577 0.409 Uiso 1 1 calc R . . . .
C5_107 C -0.659(2) -0.316(2) -0.606(2) 0.30(3) Uiso 1 1 d D U . . .
H5A_107 H -0.6714 -0.3004 -0.6274 0.443 Uiso 1 1 calc R . . . .
H5B_107 H -0.6502 -0.2972 -0.5854 0.443 Uiso 1 1 calc R . . . .
H5C_107 H -0.6331 -0.3315 -0.6147 0.443 Uiso 1 1 calc R . . . .
O1_108 O -0.6005(18) -0.4830(17) -0.7099(15) 0.25(3) Uiso 1 1 d D . . . .
O2_108 O -0.6313(18) -0.4342(17) -0.6755(16) 0.27(3) Uiso 1 1 d D . . . .
C1_108 C -0.6016(16) -0.4518(16) -0.6924(13) 0.23(4) Uiso 1 1 d D . . . .
C2_108 C -0.5573(17) -0.4283(19) -0.6907(19) 0.39(4) Uiso 1 1 d D U . . .
C3_108 C -0.536(3) -0.428(3) -0.728(2) 0.39(5) Uiso 1 1 d D U . . .
H3A_108 H -0.5569 -0.4180 -0.7475 0.586 Uiso 1 1 calc R . . . .
H3B_108 H -0.5100 -0.4108 -0.7275 0.586 Uiso 1 1 calc R . . . .
H3C_108 H -0.5275 -0.4565 -0.7349 0.586 Uiso 1 1 calc R . . . .
C4_108 C -0.527(2) -0.444(3) -0.661(3) 0.38(4) Uiso 1 1 d D U . . .
H4A_108 H -0.5418 -0.4436 -0.6356 0.577 Uiso 1 1 calc R . . . .
H4B_108 H -0.5181 -0.4721 -0.6668 0.577 Uiso 1 1 calc R . . . .
H4C_108 H -0.5006 -0.4264 -0.6595 0.577 Uiso 1 1 calc R . . . .
C5_108 C -0.564(3) -0.383(2) -0.682(3) 0.39(4) Uiso 1 1 d D U . . .
H5A_108 H -0.5781 -0.3802 -0.6574 0.583 Uiso 1 1 calc R . . . .
H5B_108 H -0.5352 -0.3696 -0.6822 0.583 Uiso 1 1 calc R . . . .
H5C_108 H -0.5826 -0.3714 -0.7024 0.583 Uiso 1 1 calc R . . . .
O1_109 O -0.653(2) -0.6274(19) -0.7324(15) 0.29(2) Uiso 1 1 d D U . . .
O2_109 O -0.669(2) -0.5886(15) -0.6811(16) 0.28(2) Uiso 1 1 d D U . . .
C1_109 C -0.6629(15) -0.6197(15) -0.6999(15) 0.293(19) Uiso 1 1 d D U . . .
C2_109 C -0.668(2) -0.6585(15) -0.6743(16) 0.30(2) Uiso 1 1 d D U . . .
C3_109 C -0.676(3) -0.6943(18) -0.698(2) 0.31(3) Uiso 1 1 d D U . . .
H3A_109 H -0.6529 -0.6962 -0.7179 0.464 Uiso 1 1 calc R . . . .
H3B_109 H -0.6753 -0.7190 -0.6822 0.464 Uiso 1 1 calc R . . . .
H3C_109 H -0.7048 -0.6918 -0.7105 0.464 Uiso 1 1 calc R . . . .
C4_109 C -0.702(3) -0.654(2) -0.644(2) 0.32(3) Uiso 1 1 d D U . . .
H4A_109 H -0.6953 -0.6295 -0.6284 0.480 Uiso 1 1 calc R . . . .
H4B_109 H -0.7310 -0.6510 -0.6557 0.480 Uiso 1 1 calc R . . . .
H4C_109 H -0.7015 -0.6783 -0.6273 0.480 Uiso 1 1 calc R . . . .
C5_109 C -0.625(2) -0.668(2) -0.654(2) 0.32(3) Uiso 1 1 d D U . . .
H5A_109 H -0.6178 -0.6447 -0.6369 0.477 Uiso 1 1 calc R . . . .
H5B_109 H -0.6290 -0.6927 -0.6383 0.477 Uiso 1 1 calc R . . . .
H5C_109 H -0.6019 -0.6719 -0.6726 0.477 Uiso 1 1 calc R . . . .
O1_110 O -0.8856(18) -0.4579(18) -0.8151(16) 0.28(3) Uiso 1 1 d D . . . .
O2_110 O -0.8736(17) -0.4088(16) -0.7725(14) 0.24(2) Uiso 1 1 d D . . . .
C1_110 C -0.8940(14) -0.4359(15) -0.7890(14) 0.17(3) Uiso 1 1 d D . . . .
C2_110 C -0.9396(15) -0.4437(19) -0.7701(16) 0.36(4) Uiso 1 1 d D U . . .
C3_110 C -0.971(2) -0.412(3) -0.780(2) 0.36(4) Uiso 1 1 d D U . . .
H3A_110 H -0.9597 -0.3852 -0.7721 0.535 Uiso 1 1 calc R . . . .
H3B_110 H -0.9762 -0.4122 -0.8077 0.535 Uiso 1 1 calc R . . . .
H3C_110 H -0.9991 -0.4175 -0.7666 0.535 Uiso 1 1 calc R . . . .
C4_110 C -0.935(3) -0.447(2) -0.7276(16) 0.37(4) Uiso 1 1 d D U . . .
H4A_110 H -0.9139 -0.4679 -0.7211 0.555 Uiso 1 1 calc R . . . .
H4B_110 H -0.9252 -0.4201 -0.7174 0.555 Uiso 1 1 calc R . . . .
H4C_110 H -0.9640 -0.4534 -0.7164 0.555 Uiso 1 1 calc R . . . .
C5_110 C -0.960(3) -0.483(2) -0.783(2) 0.36(4) Uiso 1 1 d D U . . .
H5A_110 H -0.9404 -0.5060 -0.7774 0.534 Uiso 1 1 calc R . . . .
H5B_110 H -0.9884 -0.4871 -0.7699 0.534 Uiso 1 1 calc R . . . .
H5C_110 H -0.9654 -0.4818 -0.8110 0.534 Uiso 1 1 calc R . . . .
O1_91 O -0.9303(18) -0.8765(17) -0.9107(14) 0.25(3) Uiso 1 1 d D . . . .
O2_91 O -0.922(2) -0.9021(19) -0.8527(16) 0.29(3) Uiso 1 1 d D . . . .
C1_91 C -0.9413(17) -0.8859(15) -0.8793(15) 0.41(4) Uiso 1 1 d D U . . .
C2_91 C -0.9898(17) -0.876(2) -0.8688(19) 0.41(4) Uiso 1 1 d D U . . .
C3_91 C -1.019(2) -0.909(3) -0.881(3) 0.41(4) Uiso 1 1 d D U . . .
H3A_91 H -1.0081 -0.9352 -0.8699 0.617 Uiso 1 1 calc R . . . .
H3B_91 H -1.0487 -0.9039 -0.8717 0.617 Uiso 1 1 calc R . . . .
H3C_91 H -1.0187 -0.9111 -0.9089 0.617 Uiso 1 1 calc R . . . .
C4_91 C -1.005(3) -0.836(3) -0.885(3) 0.40(4) Uiso 1 1 d D U . . .
H4A_91 H -0.9844 -0.8144 -0.8761 0.604 Uiso 1 1 calc R . . . .
H4B_91 H -1.0044 -0.8373 -0.9128 0.604 Uiso 1 1 calc R . . . .
H4C_91 H -1.0345 -0.8301 -0.8756 0.604 Uiso 1 1 calc R . . . .
C5_91 C -0.997(3) -0.874(4) -0.8261(19) 0.40(4) Uiso 1 1 d D U . . .
H5A_91 H -0.9782 -0.8523 -0.8152 0.606 Uiso 1 1 calc R . . . .
H5B_91 H -1.0277 -0.8684 -0.8206 0.606 Uiso 1 1 calc R . . . .
H5C_91 H -0.9884 -0.9005 -0.8146 0.606 Uiso 1 1 calc R . . . .

loop_
_atom_site_aniso_label
_atom_site_aniso_U_11
_atom_site_aniso_U_22
_atom_site_aniso_U_33
_atom_site_aniso_U_23
_atom_site_aniso_U_13
_atom_site_aniso_U_12
Cr1 0.193(16) 0.169(15) 0.36(2) -0.096(14) 0.040(15) -0.033(13)
Cr2 0.143(14) 0.36(2) 0.31(2) 0.16(2) 0.112(16) 0.061(16)
Cr3 0.154(15) 0.31(2) 0.243(15) -0.037(17) 0.012(13) -0.080(14)
Cr4 0.29(2) 0.154(14) 0.52(4) 0.10(2) 0.19(2) 0.088(16)
Ni5 0.222(18) 0.151(13) 0.38(2) 0.030(15) -0.045(16) -0.005(12)
Cr6 0.29(2) 0.142(13) 0.38(3) -0.048(16) 0.13(2) -0.032(16)
Cr7 0.25(2) 0.257(19) 0.239(17) -0.052(17) 0.053(15) -0.055(16)
Cr8 0.196(17) 0.29(2) 0.235(17) 0.078(15) -0.009(13) -0.062(16)
Cr9 0.149(12) 0.153(12) 0.235(15) 0.009(10) 0.017(10) 0.034(10)
Cr10 0.151(13) 0.211(15) 0.252(15) 0.100(14) 0.062(12) 0.064(12)
Cr11 0.230(16) 0.138(11) 0.213(13) -0.034(10) 0.010(13) 0.047(11)
Cr12 0.267(19) 0.128(11) 0.229(15) -0.024(11) 0.003(13) 0.047(12)
Ni13 0.165(13) 0.155(11) 0.225(13) 0.038(11) -0.027(10) 0.010(10)
Cr14 0.159(14) 0.231(16) 0.210(13) 0.035(13) 0.045(11) 0.030(12)
Cr15 0.140(11) 0.142(11) 0.243(14) 0.029(11) -0.024(11) 0.021(10)
Cr16 0.157(14) 0.198(15) 0.284(17) 0.085(13) 0.020(12) 0.028(12)
Cr17 0.131(12) 0.083(9) 0.290(16) -0.011(10) -0.033(10) -0.002(8)
Ni18 0.081(8) 0.127(8) 0.163(9) -0.015(8) -0.003(7) 0.022(7)
Ni19 0.099(8) 0.104(8) 0.173(9) 0.006(8) -0.010(7) 0.000(7)

loop_
_atom_type_symbol
_atom_type_description
_atom_type_scat_dispersion_real
_atom_type_scat_dispersion_imag
_atom_type_scat_source
C C 0.0181 0.0091 'International Tables Vol C Tables 4.2.6.8 and 6.1.1.4'
H H 0.0000 0.0000 'International Tables Vol C Tables 4.2.6.8 and 6.1.1.4'
Cr Cr -0.1635 2.4439 'International Tables Vol C Tables 4.2.6.8 and 6.1.1.4'
F F 0.0727 0.0534 'International Tables Vol C Tables 4.2.6.8 and 6.1.1.4'
N N 0.0311 0.0180 'International Tables Vol C Tables 4.2.6.8 and 6.1.1.4'
Ni Ni -3.0029 0.5091 'International Tables Vol C Tables 4.2.6.8 and 6.1.1.4'
O O 0.0492 0.0322 'International Tables Vol C Tables 4.2.6.8 and 6.1.1.4'
S S 0.3331 0.5567 'International Tables Vol C Tables 4.2.6.8 and 6.1.1.4'

loop_
_geom_angle_atom_site_label_1
_geom_angle_atom_site_label_2
_geom_angle_atom_site_label_3
_geom_angle
_geom_angle_site_symmetry_1
_geom_angle_site_symmetry_3
_geom_angle_publ_flag
F3 Cr1 F7 91.3(18) . . ?
F3 Cr1 O1_87 97(2) . . ?
F3 Cr1 O2_90 85(2) . . ?
F3 Cr1 O1_103 177(2) . . ?
F7 Cr1 O1_87 88(2) . . ?
F7 Cr1 O2_90 85(2) . . ?
O1_81 Cr1 F3 97(3) . . ?
O1_81 Cr1 F7 172(3) . . ?
O1_81 Cr1 O1_87 90(3) . . ?
O1_81 Cr1 O2_90 97(3) . . ?
O1_81 Cr1 O1_103 82(3) . . ?
O1_87 Cr1 O2_90 173(2) . . ?
O1_103 Cr1 F7 89(2) . . ?
O1_103 Cr1 O1_87 80(2) . . ?
O1_103 Cr1 O2_90 99(2) . . ?
F5 Cr2 F8 91(2) . . ?
F5 Cr2 O2_94 87(2) . . ?
F5 Cr2 O2_104 177(3) . . ?
F5 Cr2 O1_110 90(2) . . ?
F8 Cr2 O1_110 95(2) . . ?
O1_80 Cr2 F5 93(3) . . ?
O1_80 Cr2 F8 176(3) . . ?
O1_80 Cr2 O2_94 91(3) . . ?
O1_80 Cr2 O2_104 84(3) . . ?
O1_80 Cr2 O1_110 88(3) . . ?
O2_94 Cr2 F8 87(2) . . ?
O2_94 Cr2 O1_110 177(3) . . ?
O2_104 Cr2 F8 92(2) . . ?
O2_104 Cr2 O2_94 92(2) . . ?
O2_104 Cr2 O1_110 91(3) . . ?
F5 Cr3 O2_80 86(2) . . ?
F7 Cr3 F5 96(2) . . ?
F7 Cr3 O2_80 173(2) . . ?
F7 Cr3 O2_103 89(2) . . ?
O1_90 Cr3 F5 93(3) . . ?
O1_90 Cr3 F7 98(3) . . ?
O1_90 Cr3 O2_80 89(3) . . ?
O1_90 Cr3 O1_94 170(3) . . ?
O1_90 Cr3 O2_103 88(3) . . ?
O1_94 Cr3 F5 92(2) . . ?
O1_94 Cr3 F7 91(2) . . ?
O1_94 Cr3 O2_80 82(3) . . ?
O1_94 Cr3 O2_103 86(2) . . ?
O2_103 Cr3 F5 174(3) . . ?
O2_103 Cr3 O2_80 89(3) . . ?
F6 Cr4 F8 91.0(19) . . ?
F6 Cr4 O2_105 81(2) . . ?
F6 Cr4 O2_106 94(2) . . ?
F6 Cr4 O2_110 87(2) . . ?
F8 Cr4 O2_105 172(2) . . ?
O1_104 Cr4 F6 176(3) . . ?
O1_104 Cr4 F8 87(3) . . ?
O1_104 Cr4 O2_105 101(2) . . ?
O1_104 Cr4 O2_106 82(2) . . ?
O1_104 Cr4 O2_110 96(3) . . ?
O2_106 Cr4 F8 89(2) . . ?
O2_106 Cr4 O2_105 87(2) . . ?
O2_110 Cr4 F8 97(2) . . ?
O2_110 Cr4 O2_105 87(2) . . ?
O2_110 Cr4 O2_106 174(2) . . ?
F2 Ni5 F3 86(2) . . ?
O2_81 Ni5 F2 169(3) . . ?
O2_81 Ni5 F3 89(3) . . ?
O2_81 Ni5 O1_109 78(3) . . ?
O2_87 Ni5 F2 96(2) . . ?
O2_87 Ni5 F3 95(2) . . ?
O2_87 Ni5 O2_81 94(3) . . ?
O2_87 Ni5 O1_109 171(3) . . ?
O1_101 Ni5 F2 91(2) . . ?
O1_101 Ni5 F3 176(3) . . ?
O1_101 Ni5 O2_81 94(3) . . ?
O1_101 Ni5 O2_87 87(3) . . ?
O1_101 Ni5 O1_109 89(3) . . ?
O1_109 Ni5 F2 92(2) . . ?
O1_109 Ni5 F3 89(2) . . ?
F1 Cr6 F6 96(2) . . ?
F1 Cr6 O1_74 92(2) . . ?
F1 Cr6 O1_105 166(3) . . ?
F1 Cr6 O1_106 86(2) . . ?
F1 Cr6 O2_107 86(2) . . ?
F6 Cr6 O1_74 95.0(19) . . ?
F6 Cr6 O1_105 98(2) . . ?
F6 Cr6 O1_106 91(2) . . ?
F6 Cr6 O2_107 179(2) . . ?
O1_74 Cr6 O1_105 86(2) . . ?
O1_74 Cr6 O1_106 174(2) . . ?
O1_74 Cr6 O2_107 85.0(19) . . ?
O1_105 Cr6 O1_106 95(2) . . ?
O1_105 Cr6 O2_107 80(2) . . ?
O1_106 Cr6 O2_107 89.4(18) . . ?
F1 Cr7 O2_74 93(2) . . ?
F1 Cr7 O2_108 86(2) . . ?
F4 Cr7 F1 98(2) . . ?
F4 Cr7 O2_74 85(2) . . ?
F4 Cr7 O2_75 93(2) . . ?
F4 Cr7 O1_107 172(2) . . ?
F4 Cr7 O2_108 93(2) . . ?
O2_74 Cr7 O2_108 178(2) . . ?
O2_75 Cr7 F1 167(2) . . ?
O2_75 Cr7 O2_74 96(2) . . ?
O2_75 Cr7 O2_108 85(2) . . ?
O1_107 Cr7 F1 90(2) . . ?
O1_107 Cr7 O2_74 90(2) . . ?
O1_107 Cr7 O2_75 81(2) . . ?
O1_107 Cr7 O2_108 92(2) . . ?
F2 Cr8 F4 95(2) . . ?
F2 Cr8 O2_101 91(2) . . ?
F2 Cr8 O1_108 91(2) . . ?
F2 Cr8 O2_109 84(2) . . ?
F4 Cr8 O2_101 174(2) . . ?
F4 Cr8 O2_109 92(2) . . ?
O1_75 Cr8 F2 172(2) . . ?
O1_75 Cr8 F4 90(2) . . ?
O1_75 Cr8 O2_101 84(2) . . ?
O1_75 Cr8 O1_108 95(2) . . ?
O1_75 Cr8 O2_109 89(2) . . ?
O2_101 Cr8 O2_109 88(2) . . ?
O1_108 Cr8 F4 95(2) . . ?
O1_108 Cr8 O2_101 86(2) . . ?
O1_108 Cr8 O2_109 172(2) . . ?
Cr6 F1 Cr7 129(3) . . ?
Cr8 F2 Ni5 129(3) . . ?
Cr1 F3 Ni5 117(2) . . ?
Cr7 F4 Cr8 125(3) . . ?
Cr2 F5 Cr3 130(3) . . ?
Cr6 F6 Cr4 125(3) . . ?
Cr3 F7 Cr1 127(2) . . ?
Cr4 F8 Cr2 117(2) . . ?
F17 Cr9 F18 93.0(16) . . ?
F17 Cr9 O1_85 88.7(19) . . ?
F17 Cr9 O2_96 174(2) . . ?
F17 Cr9 O2_102 88.2(19) . . ?
F17 Cr9 O2_91 88(2) . . ?
F18 Cr9 O2_96 91.1(17) . . ?
O1_85 Cr9 F18 91.7(17) . . ?
O1_85 Cr9 O2_96 86(2) . . ?
O1_85 Cr9 O2_102 176(2) . . ?
O2_102 Cr9 F18 90(2) . . ?
O2_102 Cr9 O2_96 97(2) . . ?
O2_91 Cr9 F18 172(2) . . ?
O2_91 Cr9 O1_85 81(2) . . ?
O2_91 Cr9 O2_96 88(2) . . ?
O2_91 Cr9 O2_102 97(3) . . ?
F12 Cr10 F17 92.4(17) . . ?
F12 Cr10 O2_79 91.0(18) . . ?
F12 Cr10 O1_89 91.2(18) . . ?
F12 Cr10 O1_102 86(2) . . ?
F12 Cr10 O1_91 178(2) . . ?
F17 Cr10 O2_79 90.1(18) . . ?
F17 Cr10 O1_89 170(2) . . ?
F17 Cr10 O1_102 91(2) . . ?
O1_89 Cr10 O2_79 99(2) . . ?
O1_89 Cr10 O1_102 80(2) . . ?
O1_102 Cr10 O2_79 176(2) . . ?
O1_91 Cr10 F17 87(2) . . ?
O1_91 Cr10 O2_79 87(2) . . ?
O1_91 Cr10 O1_89 89(2) . . ?
O1_91 Cr10 O1_102 96(3) . . ?
F11 Cr11 O2_99 87.3(17) . . ?
F15 Cr11 F11 85.8(17) . . ?
F15 Cr11 O2_82 87(2) . . ?
F15 Cr11 O1_83 85.7(18) . . ?
F15 Cr11 O1_84 173(2) . . ?
F15 Cr11 O2_99 92.0(18) . . ?
O2_82 Cr11 F11 170(2) . . ?
O2_82 Cr11 O1_83 97(2) . . ?
O2_82 Cr11 O2_99 87(2) . . ?
O1_83 Cr11 F11 88.8(18) . . ?
O1_83 Cr11 O2_99 176(2) . . ?
O1_84 Cr11 F11 95.2(18) . . ?
O1_84 Cr11 O2_82 93(2) . . ?
O1_84 Cr11 O1_83 87(2) . . ?
O1_84 Cr11 O2_99 95.0(19) . . ?
F15 Cr12 F13 87.3(16) . . ?
F15 Cr12 O2_78 92(2) . . ?
F15 Cr12 O2_100 173(2) . . ?
O2_78 Cr12 F13 87(2) . . ?
O1_82 Cr12 F13 159(3) . . ?
O1_82 Cr12 F15 88(2) . . ?
O1_82 Cr12 O2_78 73(3) . . ?
O1_82 Cr12 O2_83 108(3) . . ?
O1_82 Cr12 O2_100 98(3) . . ?
O2_83 Cr12 F13 92.5(18) . . ?
O2_83 Cr12 F15 94.5(19) . . ?
O2_83 Cr12 O2_78 174(2) . . ?
O2_83 Cr12 O2_100 82(2) . . ?
O2_100 Cr12 F13 87.4(19) . . ?
O2_100 Cr12 O2_78 92(2) . . ?
F9 Ni13 O1_86 98.4(19) . . ?
F9 Ni13 O2_92 91.0(17) . . ?
F9 Ni13 O1_96 174.8(19) . . ?
F18 Ni13 F9 84.6(16) . . ?
F18 Ni13 O2_85 94.5(18) . . ?
F18 Ni13 O1_86 176.9(19) . . ?
F18 Ni13 O2_92 90.0(17) . . ?
F18 Ni13 O1_96 94.5(17) . . ?
O2_85 Ni13 F9 92.9(18) . . ?
O2_85 Ni13 O1_86 86(2) . . ?
O2_85 Ni13 O2_92 174.3(18) . . ?
O2_85 Ni13 O1_96 92.3(19) . . ?
O1_86 Ni13 O2_92 89(2) . . ?
O1_96 Ni13 O1_86 82(2) . . ?
O1_96 Ni13 O2_92 83.9(17) . . ?
F10 Cr14 F11 88.9(16) . . ?
F10 Cr14 O1_77 96(2) . . ?
F10 Cr14 O2_84 176(2) . . ?
F10 Cr14 O2_88 91(2) . . ?
O1_77 Cr14 F11 171(2) . . ?
O1_77 Cr14 O2_84 80(2) . . ?
O1_77 Cr14 O2_88 76(3) . . ?
O2_84 Cr14 F11 94.7(19) . . ?
O2_88 Cr14 F11 96(2) . . ?
O2_88 Cr14 O2_84 89(2) . . ?
O1_99 Cr14 F10 87(2) . . ?
O1_99 Cr14 F11 97(2) . . ?
O1_99 Cr14 O1_77 91(2) . . ?
O1_99 Cr14 O2_84 92(2) . . ?
O1_99 Cr14 O2_88 167(2) . . ?
F9 Cr15 O2_86 90.6(19) . . ?
F13 Cr15 F9 85.1(17) . . ?
F13 Cr15 O1_78 96(2) . . ?
F13 Cr15 O2_86 176(2) . . ?
F13 Cr15 O1_92 90.6(17) . . ?
F13 Cr15 O1_100 97.8(19) . . ?
O1_78 Cr15 F9 89.0(19) . . ?
O1_78 Cr15 O2_86 84(2) . . ?
O1_78 Cr15 O1_100 92(2) . . ?
O1_92 Cr15 F9 89.8(16) . . ?
O1_92 Cr15 O1_78 173(2) . . ?
O1_92 Cr15 O2_86 89(2) . . ?
O1_92 Cr15 O1_100 89.4(18) . . ?
O1_100 Cr15 F9 177.0(19) . . ?
O1_100 Cr15 O2_86 87(2) . . ?
F10 Cr16 O2_77 86.8(18) . . ?
F10 Cr16 O1_88 92(2) . . ?
F10 Cr16 O2_89 174.4(18) . . ?
F12 Cr16 F10 95.4(15) . . ?
F12 Cr16 O2_77 172.0(19) . . ?
F12 Cr16 O1_88 87(2) . . ?
F12 Cr16 O2_89 90.2(18) . . ?
O2_77 Cr16 O1_88 86(2) . . ?
O1_79 Cr16 F10 89(3) . . ?
O1_79 Cr16 F12 95(2) . . ?
O1_79 Cr16 O2_77 92(2) . . ?
O1_79 Cr16 O1_88 178(3) . . ?
O1_79 Cr16 O2_89 90(3) . . ?
O2_89 Cr16 O2_77 87.7(19) . . ?
O2_89 Cr16 O1_88 89(2) . . ?
Ni13 F9 Cr15 121.4(19) . . ?
Cr14 F10 Cr16 127.5(19) . . ?
Cr14 F11 Cr11 116.1(18) . . ?
Cr10 F12 Cr16 124.0(19) . . ?
Cr15 F13 Cr12 122(2) . . ?
Cr11 F15 Cr12 123(2) . . ?
Cr10 F17 Cr9 127(2) . . ?
Ni13 F18 Cr9 121.2(19) . . ?
F19 Cr17 O2 175(2) . . ?
F19 Cr17 O1_76 93.4(18) . . ?
F19 Cr17 O2_93 93.3(19) . . ?
F19 Cr17 O1_95 91.3(15) . . ?
F19 Cr17 O1_98 93.5(16) . . ?
O2 Cr17 O1_76 92(2) . . ?
O2 Cr17 O2_93 87(2) . . ?
O2 Cr17 O1_95 83.3(18) . . ?
O2 Cr17 O1_98 86.2(19) . . ?
O2_93 Cr17 O1_76 97(2) . . ?
O2_93 Cr17 O1_95 86.5(18) . . ?
O2_93 Cr17 O1_98 172.6(18) . . ?
O1_95 Cr17 O1_76 173.9(18) . . ?
O1_95 Cr17 O1_98 90.6(15) . . ?
O1_98 Cr17 O1_76 85.3(19) . . ?
F19 Ni18 N3 176.8(16) . . ?
F19 Ni18 O2_76 89.5(16) . . ?
F19 Ni18 O1_93 87.7(16) . . ?
N3 Ni18 O2_76 88.7(16) . . ?
N3 Ni18 O1_93 89.7(16) . . ?
O1_73 Ni18 F19 91.0(16) . . ?
O1_73 Ni18 N3 90.8(15) . . ?
O1_73 Ni18 O2_76 178.8(18) . . ?
O1_73 Ni18 O1_93 86.4(17) . . ?
O1_73 Ni18 O1_97 96.3(17) . . ?
O2_76 Ni18 O1_93 92.5(17) . . ?
O1_97 Ni18 F19 93.4(16) . . ?
O1_97 Ni18 N3 89.1(14) . . ?
O1_97 Ni18 O2_76 84.8(17) . . ?
O1_97 Ni18 O1_93 177.1(16) . . ?
F19 Ni19 N4 175.7(16) . . ?
F19 Ni19 O2_73 92.5(15) . . ?
F19 Ni19 O2_95 89.9(14) . . ?
N4 Ni19 O2_73 89.6(17) . . ?
O2_95 Ni19 N4 86.7(16) . . ?
O2_95 Ni19 O2_73 81.1(15) . . ?
O2_97 Ni19 F19 93.6(15) . . ?
O2_97 Ni19 N4 90.0(16) . . ?
O2_97 Ni19 O2_73 94.8(14) . . ?
O2_97 Ni19 O2_95 174.7(14) . . ?
O2_97 Ni19 O2_98 91.9(15) . . ?
O2_98 Ni19 F19 91.6(15) . . ?
O2_98 Ni19 N4 85.8(18) . . ?
O2_98 Ni19 O2_73 171.9(15) . . ?
O2_98 Ni19 O2_95 91.9(15) . . ?
C16 S2 C11 108(3) . . ?
C19 S3 C4 93(5) . . ?
Cr17 F19 Ni18 122(2) . . ?
Cr17 F19 Ni19 122(2) . . ?
Ni18 F19 Ni19 116.0(19) . . ?
C1 N1 C8 112(3) . . ?
N9 C2 C14 96(4) . . ?
N1 C1 C7 111(2) . . ?
C3 C0AA C7 120.00(6) . . ?
C4 C3 C0AA 120.0 . . ?
C3 C4 S3 133(3) . . ?
C5 C4 S3 103(4) . . ?
C5 C4 C3 120.0 . . ?
C4 C5 C6 120.00(7) . . ?
C7 C6 C5 120.0 . . ?
C0AA C7 C1 112(2) . . ?
C6 C7 C1 128(2) . . ?
C6 C7 C0AA 120.0 . . ?
N1 C8 C18 116(3) . . ?
C17 N9 C2 110(3) . . ?
C11 C10 C15 120.0 . . ?
C10 C11 S2 115(4) . . ?
C10 C11 C12 120.0 . . ?
C12 C11 S2 125(4) . . ?
C13 C12 C11 120.0 . . ?
C14 C13 C12 120.0 . . ?
C13 C14 C2 122(5) . . ?
C13 C14 C15 120.0 . . ?
C15 C14 C2 116(5) . . ?
C14 C15 C10 120.0 . . ?
N9 C17 C1M 132(4) . . ?
C8 C18 C1H 135(3) . . ?
C1B C1A N3 120.0 . . ?
C1C C1B C1A 120.0 . . ?
C1B C1C C1D 120.0 . . ?
C1B C1C C1M 120.3(12) . . ?
C1D C1C C1M 119.4(12) . . ?
C1C C1D C1E 120.0 . . ?
N3 C1E C1D 120.0 . . ?
C1A N3 Ni18 120.4(10) . . ?
C1E N3 Ni18 119.3(10) . . ?
C1E N3 C1A 120.0 . . ?
C1I C1H C18 120.01(13) . . ?
C1I C1H C1L 120.0 . . ?
C1L C1H C18 119.99(13) . . ?
C1H C1I C1J 120.0 . . ?
N4 C1J C1I 120.0 . . ?
C1J N4 Ni19 120(3) . . ?
C1J N4 C1K 120.0 . . ?
C1K N4 Ni19 119(3) . . ?
C1L C1K N4 120.0 . . ?
C1K C1L C1H 120.0 . . ?
C17 C1M C1C 127(3) . . ?
C9 O2 Cr17 122(3) . . ?
C1O O2 Cr17 126(3) . . ?
C1O O2 C9 110.1(2) . . ?
O2 C9 C1G 106.3(3) . . ?
C9 C1G C1N 101.8(3) . . ?
C1O C1N C1G 101.7(3) . . ?
O2 C1O C1N 106.2(3) . . ?
C1_73 O1_73 Ni18 137(3) . . ?
C1_73 O2_73 Ni19 128(3) . . ?
O1_73 C1_73 O2_73 130(4) . . ?
O1_73 C1_73 C2_73 115(3) . . ?
O2_73 C1_73 C2_73 114(3) . . ?
C3_73 C2_73 C1_73 112(3) . . ?
C3_73 C2_73 C4_73 110(3) . . ?
C3_73 C2_73 C5_73 101(3) . . ?
C4_73 C2_73 C1_73 112(3) . . ?
C5_73 C2_73 C1_73 114(3) . . ?
C5_73 C2_73 C4_73 107(3) . . ?
C1_74 O1_74 Cr6 138(3) . . ?
C1_74 O2_74 Cr7 117(3) . . ?
O1_74 C1_74 O2_74 134(4) . . ?
O1_74 C1_74 C2_74 114(3) . . ?
O2_74 C1_74 C2_74 112(3) . . ?
C3_74 C2_74 C1_74 112(3) . . ?
C3_74 C2_74 C4_74 111(3) . . ?
C3_74 C2_74 C5_74 105(3) . . ?
C4_74 C2_74 C1_74 111(3) . . ?
C5_74 C2_74 C1_74 112(3) . . ?
C5_74 C2_74 C4_74 107(3) . . ?
C1_75 O1_75 Cr8 130(4) . . ?
C1_75 O2_75 Cr7 126(3) . . ?
O1_75 C1_75 O2_75 136(4) . . ?
O1_75 C1_75 C2_75 114(3) . . ?
O2_75 C1_75 C2_75 110(3) . . ?
C3_75 C2_75 C1_75 111(3) . . ?
C3_75 C2_75 C4_75 113(3) . . ?
C3_75 C2_75 C5_75 103(3) . . ?
C4_75 C2_75 C1_75 112(3) . . ?
C4_75 C2_75 C5_75 109(3) . . ?
C5_75 C2_75 C1_75 109(3) . . ?
C1_76 O1_76 Cr17 131(3) . . ?
C1_76 O2_76 Ni18 134(3) . . ?
O1_76 C1_76 O2_76 131(4) . . ?
O1_76 C1_76 C2_76 116(3) . . ?
O2_76 C1_76 C2_76 113(3) . . ?
C3_76 C2_76 C1_76 111(3) . . ?
C3_76 C2_76 C4_76 113(3) . . ?
C3_76 C2_76 C5_76 102(3) . . ?
C4_76 C2_76 C1_76 111(3) . . ?
C4_76 C2_76 C5_76 106(3) . . ?
C5_76 C2_76 C1_76 114(3) . . ?
C1_77 O1_77 Cr14 132(4) . . ?
C1_77 O2_77 Cr16 127(3) . . ?
O1_77 C1_77 O2_77 135(4) . . ?
O1_77 C1_77 C2_77 117(3) . . ?
O2_77 C1_77 C2_77 108(3) . . ?
C3_77 C2_77 C1_77 110(3) . . ?
C3_77 C2_77 C4_77 113(3) . . ?
C3_77 C2_77 C5_77 103(3) . . ?
C4_77 C2_77 C1_77 113(3) . . ?
C4_77 C2_77 C5_77 107(3) . . ?
C5_77 C2_77 C1_77 110(3) . . ?
C1_78 O1_78 Cr15 128(3) . . ?
C1_78 O2_78 Cr12 133(4) . . ?
O1_78 C1_78 O2_78 134(4) . . ?
O1_78 C1_78 C2_78 114(3) . . ?
O2_78 C1_78 C2_78 112(3) . . ?
C3_78 C2_78 C1_78 110(3) . . ?
C3_78 C2_78 C4_78 111(3) . . ?
C3_78 C2_78 C5_78 105(3) . . ?
C4_78 C2_78 C1_78 112(3) . . ?
C4_78 C2_78 C5_78 107(3) . . ?
C5_78 C2_78 C1_78 112(3) . . ?
C1_79 O1_79 Cr16 133(4) . . ?
C1_79 O2_79 Cr10 121(3) . . ?
O1_79 C1_79 O2_79 135(4) . . ?
O1_79 C1_79 C2_79 114(3) . . ?
O2_79 C1_79 C2_79 111(3) . . ?
C3_79 C2_79 C1_79 110(3) . . ?
C3_79 C2_79 C4_79 113(3) . . ?
C3_79 C2_79 C5_79 104(3) . . ?
C4_79 C2_79 C1_79 112(3) . . ?
C4_79 C2_79 C5_79 107(3) . . ?
C5_79 C2_79 C1_79 111(3) . . ?
C1_80 O1_80 Cr2 138(5) . . ?
C1_80 O2_80 Cr3 121(4) . . ?
O1_80 C1_80 O2_80 134(4) . . ?
O1_80 C1_80 C2_80 115(3) . . ?
O2_80 C1_80 C2_80 111(3) . . ?
C3_80 C2_80 C1_80 112(3) . . ?
C3_80 C2_80 C4_80 110(3) . . ?
C3_80 C2_80 C5_80 104(3) . . ?
C4_80 C2_80 C1_80 111(3) . . ?
C4_80 C2_80 C5_80 108(3) . . ?
C5_80 C2_80 C1_80 111(3) . . ?
C1_81 O1_81 Cr1 125(4) . . ?
C1_81 O2_81 Ni5 137(5) . . ?
O1_81 C1_81 O2_81 132(4) . . ?
O1_81 C1_81 C2_81 115(3) . . ?
O2_81 C1_81 C2_81 114(3) . . ?
C3_81 C2_81 C1_81 111(3) . . ?
C3_81 C2_81 C4_81 111(3) . . ?
C3_81 C2_81 C5_81 104(3) . . ?
C4_81 C2_81 C1_81 111(3) . . ?
C4_81 C2_81 C5_81 106(3) . . ?
C5_81 C2_81 C1_81 114(3) . . ?
C1_82 O1_82 Cr12 127(4) . . ?
C1_82 O2_82 Cr11 130(4) . . ?
O1_82 C1_82 O2_82 134(4) . . ?
O1_82 C1_82 C2_82 116(3) . . ?
O2_82 C1_82 C2_82 110(3) . . ?
C3_82 C2_82 C1_82 110(3) . . ?
C3_82 C2_82 C4_82 112(3) . . ?
C3_82 C2_82 C5_82 104(3) . . ?
C4_82 C2_82 C1_82 114(3) . . ?
C4_82 C2_82 C5_82 106(3) . . ?
C5_82 C2_82 C1_82 109(3) . . ?
C1_83 O1_83 Cr11 128(3) . . ?
C1_83 O2_83 Cr12 129(3) . . ?
O1_83 C1_83 O2_83 135(4) . . ?
O1_83 C1_83 C2_83 116(3) . . ?
O2_83 C1_83 C2_83 109(3) . . ?
C3_83 C2_83 C1_83 112(3) . . ?
C3_83 C2_83 C4_83 113(3) . . ?
C3_83 C2_83 C5_83 103(3) . . ?
C4_83 C2_83 C1_83 111(3) . . ?
C4_83 C2_83 C5_83 106(3) . . ?
C5_83 C2_83 C1_83 111(3) . . ?
C1_84 O1_84 Cr11 129(3) . . ?
C1_84 O2_84 Cr14 133(3) . . ?
O1_84 C1_84 O2_84 133(4) . . ?
O1_84 C1_84 C2_84 113(3) . . ?
O2_84 C1_84 C2_84 114(3) . . ?
C3_84 C2_84 C1_84 110(3) . . ?
C3_84 C2_84 C4_84 111(3) . . ?
C3_84 C2_84 C5_84 104(3) . . ?
C4_84 C2_84 C1_84 111(3) . . ?
C5_84 C2_84 C1_84 114(3) . . ?
C5_84 C2_84 C4_84 107(3) . . ?
C1_85 O1_85 Cr9 129(3) . . ?
C1_85 O2_85 Ni13 132(3) . . ?
O1_85 C1_85 O2_85 133(4) . . ?
O1_85 C1_85 C2_85 113(3) . . ?
O2_85 C1_85 C2_85 115(3) . . ?
C3_85 C2_85 C1_85 111(3) . . ?
C3_85 C2_85 C4_85 112(3) . . ?
C3_85 C2_85 C5_85 103(3) . . ?
C4_85 C2_85 C1_85 111(3) . . ?
C4_85 C2_85 C5_85 107(3) . . ?
C5_85 C2_85 C1_85 113(3) . . ?
C1_86 O1_86 Ni13 131(4) . . ?
C1_86 O2_86 Cr15 131(3) . . ?
O1_86 C1_86 O2_86 131(4) . . ?
O1_86 C1_86 C2_86 118(3) . . ?
O2_86 C1_86 C2_86 111(3) . . ?
C3_86 C2_86 C1_86 112(3) . . ?
C3_86 C2_86 C4_86 110(3) . . ?
C3_86 C2_86 C5_86 102(3) . . ?
C4_86 C2_86 C1_86 115(3) . . ?
C4_86 C2_86 C5_86 107(3) . . ?
C5_86 C2_86 C1_86 111(3) . . ?
C1_87 O1_87 Cr1 130(3) . . ?
C1_87 O2_87 Ni5 124(4) . . ?
O1_87 C1_87 O2_87 134(4) . . ?
O1_87 C1_87 C2_87 114(3) . . ?
O2_87 C1_87 C2_87 112(3) . . ?
C3_87 C2_87 C1_87 111(3) . . ?
C3_87 C2_87 C4_87 113(3) . . ?
C3_87 C2_87 C5_87 102(3) . . ?
C4_87 C2_87 C1_87 111(3) . . ?
C4_87 C2_87 C5_87 107(3) . . ?
C5_87 C2_87 C1_87 113(3) . . ?
C1_88 O1_88 Cr16 124(4) . . ?
C1_88 O2_88 Cr14 141(4) . . ?
O1_88 C1_88 O2_88 131(4) . . ?
O1_88 C1_88 C2_88 113(3) . . ?
O2_88 C1_88 C2_88 115(3) . . ?
C3_88 C2_88 C1_88 109(3) . . ?
C3_88 C2_88 C4_88 112(3) . . ?
C3_88 C2_88 C5_88 103(3) . . ?
C4_88 C2_88 C1_88 111(3) . . ?
C4_88 C2_88 C5_88 107(3) . . ?
C5_88 C2_88 C1_88 115(3) . . ?
C1_89 O1_89 Cr10 131(3) . . ?
C1_89 O2_89 Cr16 130(3) . . ?
O1_89 C1_89 O2_89 132(4) . . ?
O1_89 C1_89 C2_89 114(3) . . ?
O2_89 C1_89 C2_89 114(3) . . ?
C3_89 C2_89 C1_89 109(3) . . ?
C3_89 C2_89 C4_89 112(3) . . ?
C3_89 C2_89 C5_89 103(3) . . ?
C4_89 C2_89 C1_89 111(3) . . ?
C5_89 C2_89 C1_89 115(3) . . ?
C5_89 C2_89 C4_89 106(3) . . ?
C1_90 O1_90 Cr3 134(5) . . ?
C1_90 O2_90 Cr1 125(3) . . ?
O1_90 C1_90 O2_90 134(4) . . ?
O1_90 C1_90 C2_90 113(3) . . ?
O2_90 C1_90 C2_90 112(3) . . ?
C3_90 C2_90 C1_90 110(3) . . ?
C3_90 C2_90 C4_90 112(3) . . ?
C3_90 C2_90 C5_90 104(3) . . ?
C4_90 C2_90 C1_90 112(3) . . ?
C4_90 C2_90 C5_90 106(3) . . ?
C5_90 C2_90 C1_90 113(3) . . ?
C1_92 O1_92 Cr15 139(3) . . ?
C1_92 O2_92 Ni13 125(3) . . ?
O1_92 C1_92 O2_92 132(3) . . ?
O1_92 C1_92 C2_92 113(3) . . ?
O2_92 C1_92 C2_92 115(3) . . ?
C3_92 C2_92 C1_92 112(3) . . ?
C3_92 C2_92 C4_92 112(3) . . ?
C3_92 C2_92 C5_92 105(3) . . ?
C4_92 C2_92 C1_92 109(3) . . ?
C5_92 C2_92 C1_92 114(3) . . ?
C5_92 C2_92 C4_92 106(3) . . ?
C1_93 O1_93 Ni18 134(3) . . ?
C1_93 O2_93 Cr17 129(3) . . ?
O1_93 C1_93 O2_93 132(4) . . ?
O1_93 C1_93 C2_93 117(3) . . ?
O2_93 C1_93 C2_93 111(3) . . ?
C3_93 C2_93 C1_93 111(3) . . ?
C3_93 C2_93 C4_93 111(3) . . ?
C3_93 C2_93 C5_93 105(3) . . ?
C4_93 C2_93 C1_93 112(3) . . ?
C4_93 C2_93 C5_93 106(3) . . ?
C5_93 C2_93 C1_93 112(3) . . ?
C1_94 O1_94 Cr3 132(4) . . ?
C1_94 O2_94 Cr2 124(4) . . ?
O1_94 C1_94 O2_94 134(4) . . ?
O1_94 C1_94 C2_94 113(3) . . ?
O2_94 C1_94 C2_94 113(3) . . ?
C3_94 C2_94 C1_94 110(3) . . ?
C3_94 C2_94 C4_94 112(3) . . ?
C3_94 C2_94 C5_94 101(3) . . ?
C4_94 C2_94 C1_94 111(3) . . ?
C4_94 C2_94 C5_94 108(3) . . ?
C5_94 C2_94 C1_94 114(3) . . ?
C1_95 O1_95 Cr17 135(3) . . ?
C1_95 O2_95 Ni19 127(3) . . ?
O1_95 C1_95 O2_95 132(4) . . ?
O1_95 C1_95 C2_95 116(3) . . ?
O2_95 C1_95 C2_95 112(3) . . ?
C3_95 C2_95 C1_95 110(3) . . ?
C3_95 C2_95 C4_95 112(3) . . ?
C3_95 C2_95 C5_95 103(3) . . ?
C4_95 C2_95 C1_95 113(3) . . ?
C4_95 C2_95 C5_95 106(3) . . ?
C5_95 C2_95 C1_95 113(3) . . ?
C1_96 O1_96 Ni13 130(3) . . ?
C1_96 O2_96 Cr9 132(3) . . ?
O1_96 C1_96 O2_96 130(4) . . ?
O1_96 C1_96 C2_96 115(3) . . ?
O2_96 C1_96 C2_96 114(3) . . ?
C3_96 C2_96 C1_96 112(3) . . ?
C3_96 C2_96 C4_96 110(3) . . ?
C3_96 C2_96 C5_96 103(3) . . ?
C4_96 C2_96 C1_96 112(3) . . ?
C4_96 C2_96 C5_96 106(3) . . ?
C5_96 C2_96 C1_96 113(3) . . ?
C1_97 O1_97 Ni18 130(3) . . ?
C1_97 O2_97 Ni19 132(3) . . ?
O1_97 C1_97 O2_97 133(4) . . ?
O1_97 C1_97 C2_97 113(3) . . ?
O2_97 C1_97 C2_97 114(3) . . ?
C3_97 C2_97 C1_97 110(3) . . ?
C3_97 C2_97 C4_97 111(3) . . ?
C3_97 C2_97 C5_97 105(3) . . ?
C4_97 C2_97 C1_97 112(3) . . ?
C4_97 C2_97 C5_97 105(3) . . ?
C5_97 C2_97 C1_97 114(3) . . ?
C1_98 O1_98 Cr17 131(3) . . ?
C1_98 O2_98 Ni19 134(3) . . ?
O1_98 C1_98 O2_98 129(4) . . ?
O1_98 C1_98 C2_98 116(3) . . ?
O2_98 C1_98 C2_98 115(3) . . ?
C3_98 C2_98 C1_98 112(3) . . ?
C3_98 C2_98 C4_98 111(3) . . ?
C3_98 C2_98 C5_98 103(3) . . ?
C4_98 C2_98 C1_98 111(3) . . ?
C5_98 C2_98 C1_98 114(3) . . ?
C5_98 C2_98 C4_98 105(3) . . ?
C1_99 O1_99 Cr14 134(4) . . ?
C1_99 O2_99 Cr11 129(3) . . ?
O1_99 C1_99 O2_99 132(4) . . ?
O1_99 C1_99 C2_99 117(3) . . ?
O2_99 C1_99 C2_99 111(3) . . ?
C3_99 C2_99 C1_99 109(3) . . ?
C3_99 C2_99 C4_99 114(3) . . ?
C3_99 C2_99 C5_99 103(3) . . ?
C4_99 C2_99 C1_99 113(3) . . ?
C4_99 C2_99 C5_99 105(3) . . ?
C5_99 C2_99 C1_99 111(3) . . ?
C1_100 O1_100 Cr15 129(3) . . ?
C1_100 O2_100 Cr12 133(4) . . ?
O1_100 C1_100 O2_100 133(4) . . ?
O1_100 C1_100 C2_100 113(3) . . ?
O2_100 C1_100 C2_100 114(3) . . ?
C3_100 C2_100 C1_100 110(3) . . ?
C3_100 C2_100 C4_100 111(3) . . ?
C3_100 C2_100 C5_100 104(3) . . ?
C4_100 C2_100 C1_100 110(3) . . ?
C4_100 C2_100 C5_100 106(3) . . ?
C5_100 C2_100 C1_100 115(3) . . ?
C1_101 O1_101 Ni5 132(4) . . ?
C1_101 O2_101 Cr8 127(4) . . ?
O1_101 C1_101 O2_101 136(4) . . ?
O1_101 C1_101 C2_101 112(3) . . ?
O2_101 C1_101 C2_101 112(3) . . ?
C3_101 C2_101 C1_101 109(3) . . ?
C3_101 C2_101 C4_101 111(3) . . ?
C3_101 C2_101 C5_101 103(3) . . ?
C4_101 C2_101 C1_101 112(3) . . ?
C4_101 C2_101 C5_101 107(3) . . ?
C5_101 C2_101 C1_101 114(3) . . ?
C1_102 O1_102 Cr10 134(4) . . ?
C1_102 O2_102 Cr9 125(4) . . ?
O1_102 C1_102 O2_102 131(4) . . ?
O1_102 C1_102 C2_102 116(3) . . ?
O2_102 C1_102 C2_102 113(3) . . ?
C3_102 C2_102 C1_102 112(3) . . ?
C3_102 C2_102 C4_102 110(3) . . ?
C3_102 C2_102 C5_102 102(3) . . ?
C4_102 C2_102 C1_102 113(3) . . ?
C4_102 C2_102 C5_102 106(3) . . ?
C5_102 C2_102 C1_102 113(3) . . ?
C1_103 O1_103 Cr1 126(4) . . ?
C1_103 O2_103 Cr3 133(4) . . ?
O1_103 C1_103 O2_103 135(4) . . ?
O1_103 C1_103 C2_103 113(3) . . ?
O2_103 C1_103 C2_103 112(3) . . ?
C3_103 C2_103 C1_103 111(3) . . ?
C3_103 C2_103 C4_103 111(3) . . ?
C3_103 C2_103 C5_103 104(3) . . ?
C4_103 C2_103 C1_103 112(3) . . ?
C4_103 C2_103 C5_103 107(3) . . ?
C5_103 C2_103 C1_103 111(3) . . ?
C1_104 O1_104 Cr4 131(4) . . ?
C1_104 O2_104 Cr2 126(4) . . ?
O1_104 C1_104 O2_104 135(4) . . ?
O1_104 C1_104 C2_104 113(3) . . ?
O2_104 C1_104 C2_104 113(3) . . ?
C3_104 C2_104 C1_104 111(3) . . ?
C3_104 C2_104 C4_104 112(3) . . ?
C3_104 C2_104 C5_104 104(3) . . ?
C4_104 C2_104 C1_104 110(3) . . ?
C4_104 C2_104 C5_104 107(3) . . ?
C5_104 C2_104 C1_104 113(3) . . ?
C1_105 O1_105 Cr6 118(3) . . ?
C1_105 O2_105 Cr4 141(4) . . ?
O1_105 C1_105 O2_105 133(4) . . ?
O1_105 C1_105 C2_105 116(3) . . ?
O2_105 C1_105 C2_105 111(3) . . ?
C3_105 C2_105 C1_105 114(3) . . ?
C3_105 C2_105 C4_105 110(3) . . ?
C3_105 C2_105 C5_105 104(3) . . ?
C4_105 C2_105 C1_105 111(3) . . ?
C4_105 C2_105 C5_105 106(3) . . ?
C5_105 C2_105 C1_105 112(3) . . ?
C1_106 O1_106 Cr6 134(3) . . ?
C1_106 O2_106 Cr4 126(3) . . ?
O1_106 C1_106 O2_106 132(4) . . ?
O1_106 C1_106 C2_106 115(3) . . ?
O2_106 C1_106 C2_106 113(3) . . ?
C3_106 C2_106 C1_106 111(3) . . ?
C3_106 C2_106 C4_106 111(3) . . ?
C3_106 C2_106 C5_106 103(3) . . ?
C4_106 C2_106 C1_106 112(3) . . ?
C4_106 C2_106 C5_106 106(3) . . ?
C5_106 C2_106 C1_106 113(3) . . ?
C1_107 O1_107 Cr7 133(4) . . ?
C1_107 O2_107 Cr6 125(3) . . ?
O1_107 C1_107 O2_107 133(4) . . ?
O1_107 C1_107 C2_107 116(3) . . ?
O2_107 C1_107 C2_107 111(3) . . ?
C3_107 C2_107 C1_107 112(3) . . ?
C3_107 C2_107 C4_107 110(3) . . ?
C3_107 C2_107 C5_107 105(3) . . ?
C4_107 C2_107 C1_107 114(3) . . ?
C4_107 C2_107 C5_107 105(3) . . ?
C5_107 C2_107 C1_107 110(3) . . ?
C1_108 O1_108 Cr8 121(4) . . ?
C1_108 O2_108 Cr7 132(4) . . ?
O1_108 C1_108 O2_108 132(4) . . ?
O1_108 C1_108 C2_108 115(3) . . ?
O2_108 C1_108 C2_108 113(3) . . ?
C3_108 C2_108 C1_108 110(3) . . ?
C3_108 C2_108 C4_108 111(3) . . ?
C3_108 C2_108 C5_108 103(3) . . ?
C4_108 C2_108 C1_108 113(3) . . ?
C4_108 C2_108 C5_108 106(3) . . ?
C5_108 C2_108 C1_108 112(3) . . ?
C1_109 O1_109 Ni5 132(4) . . ?
C1_109 O2_109 Cr8 123(4) . . ?
O1_109 C1_109 O2_109 136(4) . . ?
O1_109 C1_109 C2_109 113(3) . . ?
O2_109 C1_109 C2_109 111(3) . . ?
C3_109 C2_109 C1_109 110(3) . . ?
C3_109 C2_109 C4_109 112(3) . . ?
C3_109 C2_109 C5_109 105(3) . . ?
C4_109 C2_109 C1_109 113(3) . . ?
C4_109 C2_109 C5_109 106(3) . . ?
C5_109 C2_109 C1_109 111(3) . . ?
C1_110 O1_110 Cr2 128(4) . . ?
C1_110 O2_110 Cr4 133(4) . . ?
O1_110 C1_110 O2_110 134(4) . . ?
O1_110 C1_110 C2_110 115(3) . . ?
O2_110 C1_110 C2_110 112(3) . . ?
C3_110 C2_110 C1_110 112(3) . . ?
C3_110 C2_110 C4_110 110(3) . . ?
C3_110 C2_110 C5_110 105(3) . . ?
C4_110 C2_110 C1_110 111(3) . . ?
C5_110 C2_110 C1_110 112(3) . . ?
C5_110 C2_110 C4_110 107(3) . . ?
C1_91 O1_91 Cr10 130(4) . . ?
C1_91 O2_91 Cr9 132(4) . . ?
O1_91 C1_91 O2_91 133(4) . . ?
O1_91 C1_91 C2_91 116(3) . . ?
O2_91 C1_91 C2_91 112(3) . . ?
C3_91 C2_91 C1_91 111(3) . . ?
C3_91 C2_91 C4_91 111(3) . . ?
C3_91 C2_91 C5_91 103(3) . . ?
C4_91 C2_91 C1_91 112(3) . . ?
C4_91 C2_91 C5_91 107(3) . . ?
C5_91 C2_91 C1_91 112(3) . . ?

loop_
_geom_bond_atom_site_label_1
_geom_bond_atom_site_label_2
_geom_bond_distance
_geom_bond_site_symmetry_2
_geom_bond_publ_flag
Cr1 F3 1.86(4) . ?
Cr1 F7 1.92(4) . ?
Cr1 O1_81 1.81(6) . ?
Cr1 O1_87 1.96(5) . ?
Cr1 O2_90 2.20(5) . ?
Cr1 O1_103 1.89(5) . ?
Cr2 F5 1.87(5) . ?
Cr2 F8 2.04(5) . ?
Cr2 O1_80 1.80(6) . ?
Cr2 O2_94 1.96(5) . ?
Cr2 O2_104 1.89(6) . ?
Cr2 O1_110 2.07(5) . ?
Cr3 F5 1.88(5) . ?
Cr3 F7 1.86(4) . ?
Cr3 O2_80 2.29(6) . ?
Cr3 O1_90 1.67(6) . ?
Cr3 O1_94 1.86(5) . ?
Cr3 O2_103 1.88(5) . ?
Cr4 F6 1.93(5) . ?
Cr4 F8 1.99(5) . ?
Cr4 O1_104 1.90(6) . ?
Cr4 O2_105 2.17(5) . ?
Cr4 O2_106 1.98(5) . ?
Cr4 O2_110 1.97(5) . ?
Ni5 F2 1.95(5) . ?
Ni5 F3 1.96(5) . ?
Ni5 O2_81 1.87(6) . ?
Ni5 O2_87 1.87(5) . ?
Ni5 O1_101 1.86(5) . ?
Ni5 O1_109 1.90(6) . ?
Cr6 F1 1.71(6) . ?
Cr6 F6 1.92(4) . ?
Cr6 O1_74 1.94(4) . ?
Cr6 O1_105 2.00(5) . ?
Cr6 O1_106 2.01(4) . ?
Cr6 O2_107 2.15(5) . ?
Cr7 F1 2.02(5) . ?
Cr7 F4 1.72(5) . ?
Cr7 O2_74 2.04(5) . ?
Cr7 O2_75 1.96(5) . ?
Cr7 O1_107 1.92(5) . ?
Cr7 O2_108 2.07(6) . ?
Cr8 F2 1.90(5) . ?
Cr8 F4 2.00(6) . ?
Cr8 O1_75 1.92(5) . ?
Cr8 O2_101 2.08(5) . ?
Cr8 O1_108 1.97(6) . ?
Cr8 O2_109 2.18(6) . ?
Cr9 F17 1.91(4) . ?
Cr9 F18 2.01(4) . ?
Cr9 O1_85 1.96(5) . ?
Cr9 O2_96 2.05(5) . ?
Cr9 O2_102 2.01(5) . ?
Cr9 O2_91 1.94(6) . ?
Cr10 F12 1.86(4) . ?
Cr10 F17 1.87(4) . ?
Cr10 O2_79 2.09(5) . ?
Cr10 O1_89 1.97(5) . ?
Cr10 O1_102 1.94(5) . ?
Cr10 O1_91 1.90(5) . ?
Cr11 F11 2.00(4) . ?
Cr11 F15 1.92(4) . ?
Cr11 O2_82 2.02(5) . ?
Cr11 O1_83 2.01(5) . ?
Cr11 O1_84 2.00(5) . ?
Cr11 O2_99 2.07(4) . ?
Cr12 F13 2.12(4) . ?
Cr12 F15 1.92(4) . ?
Cr12 O2_78 2.04(5) . ?
Cr12 O1_82 1.83(6) . ?
Cr12 O2_83 1.85(5) . ?
Cr12 O2_100 2.06(5) . ?
Ni13 F9 1.92(4) . ?
Ni13 F18 1.86(4) . ?
Ni13 O2_85 1.90(5) . ?
Ni13 O1_86 1.97(5) . ?
Ni13 O2_92 2.08(4) . ?
Ni13 O1_96 1.96(4) . ?
Cr14 F10 1.80(4) . ?
Cr14 F11 1.99(4) . ?
Cr14 O1_77 1.83(6) . ?
Cr14 O2_84 1.91(5) . ?
Cr14 O2_88 1.87(5) . ?
Cr14 O1_99 1.78(5) . ?
Cr15 F9 1.98(4) . ?
Cr15 F13 1.81(4) . ?
Cr15 O1_78 1.98(5) . ?
Cr15 O2_86 2.12(5) . ?
Cr15 O1_92 1.90(4) . ?
Cr15 O1_100 1.94(5) . ?
Cr16 F10 2.00(4) . ?
Cr16 F12 1.90(4) . ?
Cr16 O2_77 2.08(5) . ?
Cr16 O1_79 1.85(6) . ?
Cr16 O1_88 2.09(6) . ?
Cr16 O2_89 1.99(5) . ?
Cr17 F19 1.90(4) . ?
Cr17 O2 2.02(3) . ?
Cr17 O1_76 2.10(5) . ?
Cr17 O2_93 1.99(5) . ?
Cr17 O1_95 2.02(4) . ?
Cr17 O1_98 2.05(4) . ?
Ni18 F19 2.06(4) . ?
Ni18 N3 2.06(4) . ?
Ni18 O1_73 1.98(4) . ?
Ni18 O2_76 2.08(4) . ?
Ni18 O1_93 2.10(4) . ?
Ni18 O1_97 2.07(4) . ?
Ni19 F19 2.05(4) . ?
Ni19 N4 2.15(3) . ?
Ni19 O2_73 2.16(4) . ?
Ni19 O2_95 2.08(4) . ?
Ni19 O2_97 1.99(4) . ?
Ni19 O2_98 2.03(4) . ?
S2 C11 1.85(4) . ?
S2 C16 1.68(6) . ?
S3 C4 1.78(6) . ?
S3 C19 1.64(9) . ?
N1 C1 1.46(3) . ?
N1 C8 1.46(3) . ?
C2 N9 1.46(3) . ?
C2 C14 1.47(2) . ?
C1 C7 1.47(2) . ?
C0AA C3 1.3900 . ?
C0AA C7 1.3900 . ?
C3 C4 1.3900 . ?
C4 C5 1.3900 . ?
C5 C6 1.3900 . ?
C6 C7 1.3900 . ?
C8 C18 1.47(2) . ?
N9 C17 1.46(3) . ?
C10 C11 1.3900 . ?
C10 C15 1.3900 . ?
C11 C12 1.3900 . ?
C12 C13 1.3900 . ?
C13 C14 1.3900 . ?
C14 C15 1.3900 . ?
C17 C1M 1.47(2) . ?
C18 C1H 1.47(2) . ?
C1A C1B 1.3900 . ?
C1A N3 1.3900 . ?
C1B C1C 1.3900 . ?
C1C C1D 1.3900 . ?
C1C C1M 1.47(2) . ?
C1D C1E 1.3900 . ?
C1E N3 1.3900 . ?
C1H C1I 1.3900 . ?
C1H C1L 1.3900 . ?
C1I C1J 1.3900 . ?
C1J N4 1.3900 . ?
N4 C1K 1.3900 . ?
C1K C1L 1.3900 . ?
O2 C9 1.436(3) . ?
O2 C1O 1.436(3) . ?
C9 C1G 1.532(3) . ?
C1G C1N 1.536(3) . ?
C1N C1O 1.532(3) . ?
O1_73 C1_73 1.19(2) . ?
O2_73 C1_73 1.22(2) . ?
C1_73 C2_73 1.539(17) . ?
C2_73 C3_73 1.45(3) . ?
C2_73 C4_73 1.49(3) . ?
C2_73 C5_73 1.50(3) . ?
O1_74 C1_74 1.18(2) . ?
O2_74 C1_74 1.22(2) . ?
C1_74 C2_74 1.551(17) . ?
C2_74 C3_74 1.46(3) . ?
C2_74 C4_74 1.49(3) . ?
C2_74 C5_74 1.50(3) . ?
O1_75 C1_75 1.18(2) . ?
O2_75 C1_75 1.21(3) . ?
C1_75 C2_75 1.553(17) . ?
C2_75 C3_75 1.45(3) . ?
C2_75 C4_75 1.48(3) . ?
C2_75 C5_75 1.50(3) . ?
O1_76 C1_76 1.19(2) . ?
O2_76 C1_76 1.21(3) . ?
C1_76 C2_76 1.543(17) . ?
C2_76 C3_76 1.46(3) . ?
C2_76 C4_76 1.48(3) . ?
C2_76 C5_76 1.50(3) . ?
O1_77 C1_77 1.19(2) . ?
O2_77 C1_77 1.22(3) . ?
C1_77 C2_77 1.546(17) . ?
C2_77 C3_77 1.45(3) . ?
C2_77 C4_77 1.48(3) . ?
C2_77 C5_77 1.51(3) . ?
O1_78 C1_78 1.19(2) . ?
O2_78 C1_78 1.22(2) . ?
C1_78 C2_78 1.547(17) . ?
C2_78 C3_78 1.45(3) . ?
C2_78 C4_78 1.48(3) . ?
C2_78 C5_78 1.50(3) . ?
O1_79 C1_79 1.19(3) . ?
O2_79 C1_79 1.21(3) . ?
C1_79 C2_79 1.550(17) . ?
C2_79 C3_79 1.45(3) . ?
C2_79 C4_79 1.48(3) . ?
C2_79 C5_79 1.50(3) . ?
O1_80 C1_80 1.18(2) . ?
O2_80 C1_80 1.22(3) . ?
C1_80 C2_80 1.548(17) . ?
C2_80 C3_80 1.45(3) . ?
C2_80 C4_80 1.48(3) . ?
C2_80 C5_80 1.50(3) . ?
O1_81 C1_81 1.19(3) . ?
O2_81 C1_81 1.21(3) . ?
C1_81 C2_81 1.546(17) . ?
C2_81 C3_81 1.45(3) . ?
C2_81 C4_81 1.49(3) . ?
C2_81 C5_81 1.50(3) . ?
O1_82 C1_82 1.18(2) . ?
O2_82 C1_82 1.22(3) . ?
C1_82 C2_82 1.545(17) . ?
C2_82 C3_82 1.46(3) . ?
C2_82 C4_82 1.48(3) . ?
C2_82 C5_82 1.51(3) . ?
O1_83 C1_83 1.19(2) . ?
O2_83 C1_83 1.22(2) . ?
C1_83 C2_83 1.550(17) . ?
C2_83 C3_83 1.45(3) . ?
C2_83 C4_83 1.49(3) . ?
C2_83 C5_83 1.51(3) . ?
O1_84 C1_84 1.19(2) . ?
O2_84 C1_84 1.22(2) . ?
C1_84 C2_84 1.550(17) . ?
C2_84 C3_84 1.46(3) . ?
C2_84 C4_84 1.49(3) . ?
C2_84 C5_84 1.50(3) . ?
O1_85 C1_85 1.18(2) . ?
O2_85 C1_85 1.22(3) . ?
C1_85 C2_85 1.547(17) . ?
C2_85 C3_85 1.45(3) . ?
C2_85 C4_85 1.49(3) . ?
C2_85 C5_85 1.50(3) . ?
O1_86 C1_86 1.18(2) . ?
O2_86 C1_86 1.22(3) . ?
C1_86 C2_86 1.549(17) . ?
C2_86 C3_86 1.45(3) . ?
C2_86 C4_86 1.48(3) . ?
C2_86 C5_86 1.51(3) . ?
O1_87 C1_87 1.19(2) . ?
O2_87 C1_87 1.22(3) . ?
C1_87 C2_87 1.549(17) . ?
C2_87 C3_87 1.45(3) . ?
C2_87 C4_87 1.49(3) . ?
C2_87 C5_87 1.50(3) . ?
O1_88 C1_88 1.19(3) . ?
O2_88 C1_88 1.21(3) . ?
C1_88 C2_88 1.544(17) . ?
C2_88 C3_88 1.45(3) . ?
C2_88 C4_88 1.49(3) . ?
C2_88 C5_88 1.50(3) . ?
O1_89 C1_89 1.18(2) . ?
O2_89 C1_89 1.20(2) . ?
C1_89 C2_89 1.545(17) . ?
C2_89 C3_89 1.45(3) . ?
C2_89 C4_89 1.49(3) . ?
C2_89 C5_89 1.50(3) . ?
O1_90 C1_90 1.19(2) . ?
O2_90 C1_90 1.22(2) . ?
C1_90 C2_90 1.548(17) . ?
C2_90 C3_90 1.46(3) . ?
C2_90 C4_90 1.49(3) . ?
C2_90 C5_90 1.50(3) . ?
O1_92 C1_92 1.17(2) . ?
O2_92 C1_92 1.22(2) . ?
C1_92 C2_92 1.551(17) . ?
C2_92 C3_92 1.45(3) . ?
C2_92 C4_92 1.49(3) . ?
C2_92 C5_92 1.50(3) . ?
O1_93 C1_93 1.18(2) . ?
O2_93 C1_93 1.22(3) . ?
C1_93 C2_93 1.546(17) . ?
C2_93 C3_93 1.45(3) . ?
C2_93 C4_93 1.49(3) . ?
C2_93 C5_93 1.51(3) . ?
O1_94 C1_94 1.19(2) . ?
O2_94 C1_94 1.21(3) . ?
C1_94 C2_94 1.544(17) . ?
C2_94 C3_94 1.45(3) . ?
C2_94 C4_94 1.48(3) . ?
C2_94 C5_94 1.50(3) . ?
O1_95 C1_95 1.19(2) . ?
O2_95 C1_95 1.22(2) . ?
C1_95 C2_95 1.543(17) . ?
C2_95 C3_95 1.46(3) . ?
C2_95 C4_95 1.49(3) . ?
C2_95 C5_95 1.51(3) . ?
O1_96 C1_96 1.18(2) . ?
O2_96 C1_96 1.22(2) . ?
C1_96 C2_96 1.545(17) . ?
C2_96 C3_96 1.45(3) . ?
C2_96 C4_96 1.49(3) . ?
C2_96 C5_96 1.51(3) . ?
O1_97 C1_97 1.19(2) . ?
O2_97 C1_97 1.21(2) . ?
C1_97 C2_97 1.546(17) . ?
C2_97 C3_97 1.45(3) . ?
C2_97 C4_97 1.48(3) . ?
C2_97 C5_97 1.50(3) . ?
O1_98 C1_98 1.19(2) . ?
O2_98 C1_98 1.22(2) . ?
C1_98 C2_98 1.545(17) . ?
C2_98 C3_98 1.45(3) . ?
C2_98 C4_98 1.49(3) . ?
C2_98 C5_98 1.51(3) . ?
O1_99 C1_99 1.18(2) . ?
O2_99 C1_99 1.21(2) . ?
C1_99 C2_99 1.544(17) . ?
C2_99 C3_99 1.46(3) . ?
C2_99 C4_99 1.48(3) . ?
C2_99 C5_99 1.51(3) . ?
O1_100 C1_100 1.20(3) . ?
O2_100 C1_100 1.22(3) . ?
C1_100 C2_100 1.547(17) . ?
C2_100 C3_100 1.46(3) . ?
C2_100 C4_100 1.49(3) . ?
C2_100 C5_100 1.50(3) . ?
O1_101 C1_101 1.19(2) . ?
O2_101 C1_101 1.22(3) . ?
C1_101 C2_101 1.548(17) . ?
C2_101 C3_101 1.45(3) . ?
C2_101 C4_101 1.48(3) . ?
C2_101 C5_101 1.50(3) . ?
O1_102 C1_102 1.19(2) . ?
O2_102 C1_102 1.22(2) . ?
C1_102 C2_102 1.543(17) . ?
C2_102 C3_102 1.45(3) . ?
C2_102 C4_102 1.48(3) . ?
C2_102 C5_102 1.50(3) . ?
O1_103 C1_103 1.19(2) . ?
O2_103 C1_103 1.22(2) . ?
C1_103 C2_103 1.551(17) . ?
C2_103 C3_103 1.46(3) . ?
C2_103 C4_103 1.49(3) . ?
C2_103 C5_103 1.50(3) . ?
O1_104 C1_104 1.19(3) . ?
O2_104 C1_104 1.22(3) . ?
C1_104 C2_104 1.547(17) . ?
C2_104 C3_104 1.45(3) . ?
C2_104 C4_104 1.49(3) . ?
C2_104 C5_104 1.50(3) . ?
O1_105 C1_105 1.18(2) . ?
O2_105 C1_105 1.23(2) . ?
C1_105 C2_105 1.545(17) . ?
C2_105 C3_105 1.44(3) . ?
C2_105 C4_105 1.49(3) . ?
C2_105 C5_105 1.50(3) . ?
O1_106 C1_106 1.18(2) . ?
O2_106 C1_106 1.21(3) . ?
C1_106 C2_106 1.547(17) . ?
C2_106 C3_106 1.45(3) . ?
C2_106 C4_106 1.49(3) . ?
C2_106 C5_106 1.50(3) . ?
O1_107 C1_107 1.18(2) . ?
O2_107 C1_107 1.22(3) . ?
C1_107 C2_107 1.546(17) . ?
C2_107 C3_107 1.45(3) . ?
C2_107 C4_107 1.49(3) . ?
C2_107 C5_107 1.50(3) . ?
O1_108 C1_108 1.19(2) . ?
O2_108 C1_108 1.22(3) . ?
C1_108 C2_108 1.544(17) . ?
C2_108 C3_108 1.45(3) . ?
C2_108 C4_108 1.49(3) . ?
C2_108 C5_108 1.50(3) . ?
O1_109 C1_109 1.19(2) . ?
O2_109 C1_109 1.22(3) . ?
C1_109 C2_109 1.552(17) . ?
C2_109 C3_109 1.45(3) . ?
C2_109 C4_109 1.48(3) . ?
C2_109 C5_109 1.50(3) . ?
O1_110 C1_110 1.18(2) . ?
O2_110 C1_110 1.22(2) . ?
C1_110 C2_110 1.551(17) . ?
C2_110 C3_110 1.45(3) . ?
C2_110 C4_110 1.49(3) . ?
C2_110 C5_110 1.50(3) . ?
O1_91 C1_91 1.18(3) . ?
O2_91 C1_91 1.22(3) . ?
C1_91 C2_91 1.548(17) . ?
C2_91 C3_91 1.45(3) . ?
C2_91 C4_91 1.48(3) . ?
C2_91 C5_91 1.50(3) . ?
